data_1563799
loop_
_publ_author_name
'Salman, Ye\,sim'
'Barlas, F\?irat Bar\?i\,s'
'Yavuz, Murat'
'Kaya, Kerem'
'Timur, Suna'
'Telli, Fatma \,Cetin'

_publ_section_title
;
 Synthesis, characterization and biological application of dinuclear
 Cu(II) complexes of Schiff base ligands of galactochloralose and
 \a-chloralose
;
_journal_name_full 'Inorganica Chimica Acta'
_journal_page_first 98
_journal_page_last 105
_journal_paper_doi 10.1016/j.ica.2018.08.010
_journal_volume 483
_journal_year 2018
_chemical_formula_moiety 'C30 H28 Cl6 Cu2 N2 O12'
_chemical_formula_sum 'C30 H28 Cl6 Cu2 N2 O12'
_chemical_formula_weight 948.32
_space_group_crystal_system triclinic
_space_group_IT_number 1
_space_group_name_Hall 'P 1'
_space_group_name_H-M_alt 'P 1'
_atom_sites_solution_hydrogens geom
_audit_creation_method SHELXL-2014/7
_cell_angle_alpha 89.966(2)
_cell_angle_beta 89.948(3)
_cell_angle_gamma 60.027(2)
_cell_formula_units_Z 6
_cell_length_a 12.8223(13)
_cell_length_b 12.8239(9)
_cell_length_c 38.138(3)
_cell_measurement_reflns_used 24
_cell_measurement_temperature 297(2)
_cell_measurement_theta_max 25
_cell_measurement_theta_min 5
_cell_volume 5432.4(8)
_computing_structure_refinement 'SHELXL-2014/7 (Sheldrick, 2014)'
_diffrn_ambient_temperature 297(2)
_diffrn_measured_fraction_theta_full 0.999
_diffrn_measured_fraction_theta_max 0.999
_diffrn_measurement_device_type BRUKER_D8_VENTURE
_diffrn_measurement_method omega_Phi_Scans
_diffrn_radiation_type MoK\a
_diffrn_radiation_wavelength 0.71073
_diffrn_reflns_av_R_equivalents 0.1619
_diffrn_reflns_av_unetI/netI 0.2305
_diffrn_reflns_Laue_measured_fraction_full 0.999
_diffrn_reflns_Laue_measured_fraction_max 0.999
_diffrn_reflns_limit_h_max 15
_diffrn_reflns_limit_h_min -15
_diffrn_reflns_limit_k_max 15
_diffrn_reflns_limit_k_min -15
_diffrn_reflns_limit_l_max 45
_diffrn_reflns_limit_l_min -45
_diffrn_reflns_number 150010
_diffrn_reflns_point_group_measured_fraction_full 0.985
_diffrn_reflns_point_group_measured_fraction_max 0.985
_diffrn_reflns_theta_full 25.000
_diffrn_reflns_theta_max 25.000
_diffrn_reflns_theta_min 1.909
_diffrn_source Sealed_Tube
_exptl_absorpt_coefficient_mu 1.681
_exptl_absorpt_correction_type multi-scan
_exptl_absorpt_process_details SADABS
_exptl_crystal_colour green
_exptl_crystal_density_diffrn 1.739
_exptl_crystal_description rod
_exptl_crystal_F_000 2868
_exptl_crystal_size_max 0.3
_exptl_crystal_size_mid 0.03
_exptl_crystal_size_min 0.01
_exptl_transmission_factor_max 1
_exptl_transmission_factor_min 0.850
_refine_diff_density_max 0.905
_refine_diff_density_min -0.747
_refine_diff_density_rms 0.163
_refine_ls_abs_structure_details
;
 Flack x determined using 6415 quotients [(I+)-(I-)]/[(I+)+(I-)]
 (Parsons, Flack and Wagner, Acta Cryst. B69 (2013) 249-259).
;
_refine_ls_abs_structure_Flack 0.035(8)
_refine_ls_extinction_coef 0.0044(3)
_refine_ls_extinction_expression Fc^*^=kFc[1+0.001xFc^2^\l^3^/sin(2\q)]^-1/4^
_refine_ls_extinction_method 'SHELXL-2014/7 (Sheldrick 2014'
_refine_ls_goodness_of_fit_ref 1.070
_refine_ls_hydrogen_treatment constr
_refine_ls_matrix_type full
_refine_ls_number_parameters 2822
_refine_ls_number_reflns 37802
_refine_ls_number_restraints 2319
_refine_ls_restrained_S_all 1.040
_refine_ls_R_factor_all 0.2072
_refine_ls_R_factor_gt 0.0862
_refine_ls_shift/su_max 0.001
_refine_ls_shift/su_mean 0.000
_refine_ls_structure_factor_coef Fsqd
_refine_ls_weighting_details 'w=1/[\s^2^(Fo^2^)+(0.0919P)^2^] where P=(Fo^2^+2Fc^2^)/3'
_refine_ls_weighting_scheme calc
_refine_ls_wR_factor_gt 0.1644
_refine_ls_wR_factor_ref 0.2086
_reflns_Friedel_coverage 0.973
_reflns_Friedel_fraction_full 0.972
_reflns_Friedel_fraction_max 0.972
_reflns_number_gt 18740
_reflns_number_total 37802
_reflns_threshold_expression 'I > 2\s(I)'
_cod_data_source_file ICA-2018-483-98.cif
_cod_data_source_block Schiff-4CuComplex_a
_cod_depositor_comments
;
The following automatic conversions were performed:

data item '_exptl_absorpt_correction_type' value 'Multi_Scan' was
changed to 'multi-scan' in accordance with the built-in table derived
from the CIF Core dictionary named 'cif_core.dic' version 2.4.5 last
updated on 2014-11-21.

Automatic conversion script
Id: cif_fix_values 8369 2020-08-20 11:38:08Z andrius 
;
_cod_original_cell_volume 5432.5(8)
_cod_database_code 1563799
_shelx_shelxl_version_number 2014/7
_shelx_space_group_comment
;
The symmetry employed for this shelxl refinement is uniquely defined
by the following loop, which should always be used as a source of
symmetry information in preference to the above space-group names.
They are only intended as comments.
;

loop_
_space_group_symop_operation_xyz
'x, y, z'

loop_
_atom_site_label
_atom_site_type_symbol
_atom_site_fract_x
_atom_site_fract_y
_atom_site_fract_z
_atom_site_U_iso_or_equiv
_atom_site_adp_type
_atom_site_occupancy
_atom_site_site_symmetry_order
_atom_site_calc_flag
_atom_site_refinement_flags_posn
_atom_site_refinement_flags_adp
_atom_site_refinement_flags_occupancy
_atom_site_disorder_assembly
_atom_site_disorder_group
Cu0A Cu 0.7842(2) 0.2046(2) 0.44923(7) 0.0349(7) Uani 1 1 d . . . . .
Cu03 Cu 0.7657(2) 0.3652(2) 0.39814(6) 0.0350(7) Uani 1 1 d . . . . .
Cl0G Cl 0.6765(7) 0.8299(6) 0.58814(19) 0.075(2) Uani 1 1 d . . . . .
Cl0N Cl 1.3955(7) -0.0682(7) 0.42859(19) 0.080(2) Uani 1 1 d . . . . .
Cl0R Cl 0.8203(6) 0.5882(7) 0.61407(18) 0.076(2) Uani 1 1 d . . . . .
Cl0U Cl 1.6064(6) -0.1838(6) 0.3848(2) 0.084(2) Uani 1 1 d . . . . .
Cl10 Cl 0.8080(7) 0.6316(8) 0.5407(2) 0.092(3) Uani 1 1 d . . . . .
Cl18 Cl 1.4910(7) 0.0695(7) 0.3967(2) 0.090(3) Uani 1 1 d . . . . .
O0ba O 1.3474(13) -0.1100(13) 0.3566(4) 0.049(4) Uani 1 1 d . . . . .
O01F O 0.8903(11) 0.2055(11) 0.4128(3) 0.032(3) Uani 1 1 d . . . . .
O01O O 0.6552(13) 0.5399(12) 0.5729(4) 0.046(4) Uani 1 1 d . . . . .
O01U O 0.5442(14) 0.7254(12) 0.5492(4) 0.049(4) Uani 1 1 d . . . . .
O01W O 0.7325(11) 0.3727(11) 0.4480(3) 0.031(3) Uani 1 1 d . . . . .
O01Z O 1.1421(13) -0.0458(12) 0.3678(3) 0.041(4) Uani 1 1 d . . . . .
O02A O 0.7867(12) 0.3533(11) 0.3494(4) 0.037(4) Uani 1 1 d . . . . .
O02T O 0.5367(17) 0.4017(14) 0.5180(4) 0.063(5) Uani 1 1 d . . . . .
H02T H 0.5667 0.3462 0.5039 0.094 Uiso 1 1 calc R U . . .
O9aa O 1.2883(12) 0.0843(12) 0.3606(4) 0.043(4) Uani 1 1 d . . . . .
O19 O 0.6693(13) 0.2056(13) 0.4802(4) 0.047(4) Uani 1 1 d . . . . .
O20 O 0.5219(13) 0.6351(12) 0.4994(3) 0.041(4) Uani 1 1 d . . . . .
O030 O 0.9923(13) 0.1773(14) 0.3277(4) 0.050(4) Uani 1 1 d . . . . .
H030 H 1.0291 0.1402 0.3101 0.075 Uiso 1 1 calc R U . . .
N03C N 0.6343(15) 0.5242(15) 0.3969(4) 0.037(5) Uani 1 1 d . . . . .
N03N N 0.8611(15) 0.0358(14) 0.4415(4) 0.035(4) Uani 1 1 d . . . . .
C04L C 0.724(2) -0.004(2) 0.4716(6) 0.045(3) Uani 1 1 d . U . . .
C04P C 0.645(2) 0.113(2) 0.4845(6) 0.045(3) Uani 1 1 d . U . . .
C04Q C 1.0725(19) 0.0743(18) 0.3827(6) 0.039(3) Uani 1 1 d . U . . .
H04Q H 1.1166 0.0780 0.4033 0.047 Uiso 1 1 calc R U . . .
C04Z C 0.688(2) -0.089(2) 0.4784(6) 0.049(3) Uani 1 1 d . U . . .
H04Z H 0.7351 -0.1662 0.4694 0.059 Uiso 1 1 calc R U . . .
C05G C 0.570(2) 0.5826(19) 0.3682(6) 0.042(4) Uani 1 1 d . U . . .
H05G H 0.4953 0.6518 0.3713 0.050 Uiso 1 1 calc R U . . .
C05L C 0.826(2) -0.036(2) 0.4515(6) 0.046(4) Uani 1 1 d . U . . .
H05L H 0.8722 -0.1158 0.4449 0.055 Uiso 1 1 calc R U . . .
C05P C 0.745(2) 0.4063(19) 0.2897(5) 0.039(4) Uani 1 1 d . U . . .
H05P H 0.8131 0.3346 0.2832 0.047 Uiso 1 1 calc R U . . .
C05U C 0.970(2) -0.0034(19) 0.4206(6) 0.045(4) Uani 1 1 d . U . . .
H05B H 0.9876 -0.0754 0.4076 0.053 Uiso 1 1 calc R U . . .
H05D H 1.0375 -0.0232 0.4360 0.053 Uiso 1 1 calc R U . . .
C05V C 1.226(2) -0.049(2) 0.3426(6) 0.050(5) Uani 1 1 d . U . . .
H05V H 1.2201 -0.0833 0.3202 0.060 Uiso 1 1 calc R U . . .
C05Z C 0.496(2) 0.6581(18) 0.5341(5) 0.038(4) Uani 1 1 d . U . . .
H05Z H 0.4094 0.6975 0.5382 0.045 Uiso 1 1 calc R U . . .
C06K C 0.609(2) 0.5441(19) 0.3343(6) 0.040(3) Uani 1 1 d . U . . .
C07F C 0.716(2) 0.4313(19) 0.3256(6) 0.037(4) Uani 1 1 d . U . . .
C07J C 0.515(2) 0.050(2) 0.5089(6) 0.052(4) Uani 1 1 d . U . . .
H07K H 0.4453 0.0662 0.5209 0.062 Uiso 1 1 calc R U . . .
C07N C 1.197(2) 0.0844(19) 0.3392(6) 0.048(4) Uani 1 1 d . U . . .
H07P H 1.2008 0.1074 0.3149 0.058 Uiso 1 1 calc R U . . .
C07S C 0.616(2) 0.661(2) 0.5785(7) 0.055(5) Uani 1 1 d . U . . .
H07S H 0.5702 0.6895 0.6004 0.066 Uiso 1 1 calc R U . . .
C07W C 0.562(2) 0.5344(18) 0.5531(5) 0.039(4) Uani 1 1 d . U . . .
H07$ H 0.5084 0.5191 0.5678 0.046 Uiso 1 1 calc R U . . .
C08E C 0.673(2) 0.4874(19) 0.2639(6) 0.045(4) Uani 1 1 d . U . . .
H08E H 0.6947 0.4689 0.2404 0.054 Uiso 1 1 calc R U . . .
C08G C 0.575(2) 0.5904(19) 0.2719(6) 0.044(4) Uani 1 1 d . U . . .
H08G H 0.5287 0.6432 0.2542 0.052 Uiso 1 1 calc R U . . .
C08K C 1.390(2) -0.028(2) 0.3588(7) 0.054(5) Uani 1 1 d . U . . .
H08K H 1.4365 -0.0337 0.3378 0.064 Uiso 1 1 calc R U . . .
C08N C 1.468(2) -0.052(2) 0.3919(6) 0.052(5) Uani 1 1 d . U . . .
C055 C 0.624(2) 0.5167(18) 0.4939(5) 0.037(4) Uani 1 1 d . U . . .
H055 H 0.6967 0.5221 0.4967 0.044 Uiso 1 1 calc R U . . .
C062 C 0.9555(19) 0.0940(19) 0.3951(6) 0.041(4) Uani 1 1 d . U . . .
H062 H 0.9085 0.0938 0.3749 0.049 Uiso 1 1 calc R U . . .
C065 C 0.625(2) 0.4702(18) 0.4575(5) 0.038(4) Uani 1 1 d . U . . .
H065 H 0.5621 0.4488 0.4558 0.045 Uiso 1 1 calc R U . . .
C068 C 0.542(2) 0.6187(19) 0.3064(5) 0.042(4) Uani 1 1 d . U . . .
H068 H 0.4713 0.6902 0.3115 0.051 Uiso 1 1 calc R U . . .
C069 C 1.0759(18) 0.1578(19) 0.3551(5) 0.039(3) Uani 1 1 d . U . . .
H069 H 1.0640 0.2333 0.3651 0.046 Uiso 1 1 calc R U . . .
C077 C 0.595(2) 0.5780(18) 0.4311(5) 0.041(4) Uani 1 1 d . U . . .
H07A H 0.5088 0.6346 0.4309 0.049 Uiso 1 1 calc R U . . .
H07B H 0.6365 0.6203 0.4379 0.049 Uiso 1 1 calc R U . . .
C081 C 0.730(2) 0.676(2) 0.5800(6) 0.057(5) Uani 1 1 d . U . . .
C082 C 0.617(2) 0.4468(19) 0.5239(5) 0.038(4) Uani 1 1 d . U . . .
H082 H 0.6976 0.3816 0.5303 0.045 Uiso 1 1 calc R U . . .
C083 C 0.540(2) 0.139(2) 0.5035(6) 0.050(4) Uani 1 1 d . U . . .
H083 H 0.4891 0.2164 0.5120 0.060 Uiso 1 1 calc R U . . .
C088 C 0.591(2) -0.065(2) 0.4970(6) 0.053(4) Uani 1 1 d . U . . .
H088 H 0.5741 -0.1266 0.5020 0.063 Uiso 1 1 calc R U . . .
Cu0B Cu 0.7234(2) 0.0415(2) 0.06481(6) 0.0347(7) Uani 1 1 d . . . . .
Cu02 Cu 0.8658(2) 0.0598(2) 0.11589(6) 0.0332(7) Uani 1 1 d . . . . .
Cl0J Cl 0.5283(7) 0.6706(7) 0.09517(19) 0.081(2) Uani 1 1 d . . . . .
Cl0P Cl 0.2934(6) 0.7683(7) 0.0629(2) 0.088(2) Uani 1 1 d . . . . .
Cl0T Cl 0.3486(6) -0.0490(7) 0.25474(18) 0.076(2) Uani 1 1 d . . . . .
Cl0V Cl 0.4462(7) 0.0953(6) 0.28081(18) 0.076(2) Uani 1 1 d . . . . .
Cl1B Cl 0.4326(7) 0.8803(6) 0.0512(2) 0.086(2) Uani 1 1 d . . . . .
Cl11 Cl 0.4143(7) 0.0834(7) 0.2070(2) 0.090(3) Uani 1 1 d . . . . .
O01N O 0.7575(11) 0.1663(11) 0.0798(3) 0.030(3) Uani 1 1 d . . . . .
O01Y O 0.7599(12) 0.4159(12) 0.0351(4) 0.043(4) Uani 1 1 d . . . . .
O3aa O 0.7164(12) 0.0601(12) 0.0156(3) 0.035(4) Uani 1 1 d . . . . .
O4aa O 0.6189(14) 0.6208(12) 0.0229(4) 0.054(4) Uani 1 1 d . . . . .
O5aa O 0.4801(13) 0.5625(13) 0.0267(4) 0.049(4) Uani 1 1 d . . . . .
O6aa O 0.6598(13) -0.0690(14) 0.2392(4) 0.051(4) Uani 1 1 d . . . . .
O7aa O 0.5861(14) -0.1812(15) 0.2162(4) 0.055(5) Uani 1 1 d . . . . .
O18 O 0.9815(12) -0.0545(13) 0.1465(4) 0.043(4) Uani 1 1 d . . . . .
O021 O 0.6993(12) -0.2032(11) 0.1661(3) 0.035(3) Uani 1 1 d . . . . .
O022 O 0.9168(13) -0.1877(16) 0.1834(4) 0.061(5) Uani 1 1 d . . . . .
H022 H 0.9562 -0.2019 0.2014 0.091 Uiso 1 1 calc R U . . .
O023 O 0.7473(12) 0.0088(12) 0.1153(3) 0.035(4) Uani 1 1 d . . . . .
O033 O 0.6843(15) 0.2697(12) -0.0065(4) 0.046(4) Uani 1 1 d . . . . .
H033 H 0.7131 0.2002 0.0005 0.069 Uiso 1 1 calc R U . . .
N03B N 0.6987(15) -0.0927(15) 0.0632(4) 0.037(5) Uani 1 1 d . . . . .
N03S N 0.9558(18) 0.1392(16) 0.1075(5) 0.045(5) Uani 1 1 d . . . . .
C0aa C 0.6938(19) -0.184(2) -0.0271(5) 0.041(3) Uani 1 1 d . U . . .
H1 H 0.6909 -0.2528 -0.0213 0.050 Uiso 1 1 calc R U . . .
C04B C 1.1367(19) -0.007(2) 0.1382(6) 0.042(3) Uani 1 1 d . U . . .
C04C C 1.2561(19) -0.036(2) 0.1451(6) 0.046(3) Uani 1 1 d . U . . .
H04C H 1.2848 0.0133 0.1370 0.056 Uiso 1 1 calc R U . . .
C04S C 0.8910(19) 0.243(2) 0.0866(6) 0.041(4) Uani 1 1 d . U . . .
H04L H 0.9471 0.2562 0.0730 0.050 Uiso 1 1 calc R U . . .
H04M H 0.8462 0.3123 0.1017 0.050 Uiso 1 1 calc R U . . .
C05H C 0.6221(19) 0.3507(18) 0.0215(5) 0.038(3) Uani 1 1 d . U . . .
H05H H 0.5583 0.3383 0.0313 0.046 Uiso 1 1 calc R U . . .
C05I C 1.095(2) -0.081(2) 0.1509(6) 0.043(3) Uani 1 1 d . U . . .
C05J C 0.7071(19) 0.348(2) 0.0497(6) 0.043(4) Uani 1 1 d . U . . .
H05J H 0.6585 0.3917 0.0701 0.052 Uiso 1 1 calc R U . . .
C05Q C 0.716(2) -0.101(2) 0.1610(5) 0.037(3) Uani 1 1 d . U . . .
H05Q H 0.6378 -0.0271 0.1637 0.045 Uiso 1 1 calc R U . . .
C06E C 1.059(2) 0.100(2) 0.1182(6) 0.042(4) Uani 1 1 d . U . . .
H06E H 1.0934 0.1463 0.1123 0.051 Uiso 1 1 calc R U . . .
C06G C 1.330(2) -0.138(2) 0.1638(6) 0.052(4) Uani 1 1 d . U . . .
H06G H 1.4093 -0.1581 0.1677 0.063 Uiso 1 1 calc R U . . .
C06L C 0.701(2) -0.226(2) 0.2007(6) 0.043(4) Uani 1 1 d . U . . .
H06L H 0.7497 -0.3131 0.2049 0.052 Uiso 1 1 calc R U . . .
C06W C 0.686(2) -0.133(2) 0.0976(5) 0.043(4) Uani 1 1 d . U . . .
H06K H 0.7143 -0.2188 0.0971 0.051 Uiso 1 1 calc R U . . .
H06M H 0.6018 -0.0915 0.1045 0.051 Uiso 1 1 calc R U . . .
C06X C 0.691(2) -0.154(2) -0.0612(6) 0.045(3) Uani 1 1 d . U . . .
H06X H 0.6884 -0.2029 -0.0788 0.054 Uiso 1 1 calc R U . . .
C06Z C 1.291(2) -0.210(2) 0.1766(6) 0.053(4) Uani 1 1 d . U . . .
H06Z H 1.3416 -0.2777 0.1898 0.064 Uiso 1 1 calc R U . . .
C7aa C 0.7097(19) -0.011(2) -0.0076(6) 0.037(3) Uani 1 1 d . U . . .
C07M C 0.795(2) -0.110(2) 0.1907(5) 0.042(3) Uani 1 1 d . U . . .
H07O H 0.7820 -0.0298 0.1969 0.051 Uiso 1 1 calc R U . . .
C07O C 0.760(2) -0.107(2) 0.1243(5) 0.038(4) Uani 1 1 d . U . . .
H07Q H 0.8452 -0.1692 0.1227 0.046 Uiso 1 1 calc R U . . .
C07P C 1.175(2) -0.181(2) 0.1696(6) 0.049(4) Uani 1 1 d . U . . .
H07R H 1.1483 -0.2314 0.1781 0.059 Uiso 1 1 calc R U . . .
C8aa C 0.7011(19) -0.113(2) -0.0001(5) 0.039(3) Uani 1 1 d . U . . .
C08D C 0.442(2) 0.739(2) 0.0575(6) 0.056(5) Uani 1 1 d . U . . .
C08H C 0.679(2) 0.499(2) 0.0105(6) 0.045(4) Uani 1 1 d . U . . .
H08H H 0.7193 0.4924 -0.0119 0.054 Uiso 1 1 calc R U . . .
C08M C 0.755(2) -0.160(2) 0.2203(6) 0.045(4) Uani 1 1 d . U . . .
H08M H 0.8216 -0.2143 0.2356 0.054 Uiso 1 1 calc R U . . .
C046 C 0.8038(19) 0.2310(19) 0.0619(6) 0.040(4) Uani 1 1 d . U . . .
H046 H 0.8492 0.1839 0.0415 0.048 Uiso 1 1 calc R U . . .
C051 C 0.491(2) 0.665(2) 0.0245(6) 0.052(5) Uani 1 1 d . U . . .
H051 H 0.4504 0.7120 0.0036 0.063 Uiso 1 1 calc R U . . .
C059 C 0.7036(18) 0.018(2) -0.0439(5) 0.040(3) Uani 1 1 d . U . . .
H059 H 0.7076 0.0863 -0.0503 0.048 Uiso 1 1 calc R U . . .
C066 C 0.576(2) -0.105(2) 0.2449(6) 0.049(5) Uani 1 1 d . U . . .
H066 H 0.5946 -0.1507 0.2668 0.059 Uiso 1 1 calc R U . . .
C067 C 0.6995(18) -0.151(2) 0.0353(6) 0.039(4) Uani 1 1 d . U . . .
H067 H 0.6991 -0.2224 0.0384 0.047 Uiso 1 1 calc R U . . .
C074 C 0.573(2) 0.4737(19) 0.0056(6) 0.042(4) Uani 1 1 d . U . . .
H074 H 0.5489 0.4771 -0.0189 0.051 Uiso 1 1 calc R U . . .
C075 C 0.692(2) -0.049(2) -0.0696(6) 0.045(3) Uani 1 1 d . U . . .
H075 H 0.6853 -0.0247 -0.0929 0.054 Uiso 1 1 calc R U . . .
C086 C 0.454(2) 0.000(2) 0.2468(6) 0.055(5) Uani 1 1 d . U . . .
Cu0C Cu 0.9345(2) 0.1299(2) 0.54988(6) 0.0342(7) Uani 1 1 d . . . . .
Cu06 Cu 0.9529(2) 0.2722(2) 0.60094(6) 0.0352(7) Uani 1 1 d . . . . .
Cl0D Cl 0.3225(7) 0.4690(7) 0.57075(19) 0.081(2) Uani 1 1 d . . . . .
Cl0K Cl 1.0436(7) 0.6467(6) 0.41092(19) 0.076(2) Uani 1 1 d . . . . .
Cl0S Cl 0.2267(7) 0.7018(6) 0.6026(2) 0.092(3) Uani 1 1 d . . . . .
Cl0Z Cl 0.8984(6) 0.5510(7) 0.38463(19) 0.079(2) Uani 1 1 d . . . . .
Cl1C Cl 0.1125(7) 0.5632(7) 0.6146(2) 0.090(3) Uani 1 1 d . . . . .
Cl16 Cl 0.9099(7) 0.5822(7) 0.45853(19) 0.090(3) Uani 1 1 d . . . . .
O01H O 0.8294(12) 0.2352(12) 0.5860(3) 0.036(4) Uani 1 1 d . . . . .
O01S O 1.1743(16) 0.4113(13) 0.4499(4) 0.056(5) Uani 1 1 d . . . . .
O01V O 1.1788(15) 0.0794(13) 0.4810(4) 0.060(5) Uani 1 1 d . . . . .
H01V H 1.1446 0.0525 0.4931 0.089 Uiso 1 1 calc R U . . .
O01X O 0.9871(13) 0.2457(11) 0.5513(4) 0.038(4) Uani 1 1 d . . . . .
O02B O 0.4304(13) 0.5149(12) 0.6386(4) 0.046(4) Uani 1 1 d . . . . .
O02C O 0.9318(12) 0.2848(12) 0.6499(4) 0.037(4) Uani 1 1 d . . . . .
O02J O 1.0639(14) 0.3363(13) 0.4266(4) 0.049(4) Uani 1 1 d . . . . .
O02M O 1.0484(14) 0.0154(13) 0.5189(4) 0.049(4) Uani 1 1 d . . . . .
O02U O 0.7254(13) 0.3116(14) 0.6721(4) 0.047(4) Uani 1 1 d . . . . .
H02U H 0.7941 0.2905 0.6656 0.070 Uiso 1 1 calc R U . . .
O16 O 0.5766(12) 0.2384(12) 0.6310(4) 0.039(4) Uani 1 1 d . . . . .
O020 O 1.1980(14) 0.2968(13) 0.4994(3) 0.048(4) Uani 1 1 d . . . . .
O029 O 0.3710(12) 0.3769(14) 0.6427(4) 0.050(4) Uani 1 1 d . . . . .
N02N N 0.8559(16) 0.0381(16) 0.5576(4) 0.037(5) Uani 1 1 d . . . . .
N031 N 1.0844(15) 0.2983(15) 0.6025(4) 0.035(4) Uani 1 1 d . . . . .
C3aa C 1.177(2) -0.178(2) 0.4955(6) 0.053(4) Uani 1 1 d . U . . .
H4 H 1.2277 -0.1518 0.4866 0.063 Uiso 1 1 calc R U . . .
C03V C 1.074(2) -0.096(2) 0.5145(6) 0.048(3) Uani 1 1 d . U . . .
C04A C 1.090(2) 0.283(2) 0.5048(5) 0.039(4) Uani 1 1 d . U . . .
H04A H 1.0172 0.3612 0.5020 0.047 Uiso 1 1 calc R U . . .
C4aa C 1.000(2) -0.141(2) 0.5271(6) 0.047(3) Uani 1 1 d . U . . .
C04G C 0.895(2) -0.071(2) 0.5482(6) 0.048(4) Uani 1 1 d . U . . .
H04G H 0.8519 -0.1077 0.5556 0.058 Uiso 1 1 calc R U . . .
C04N C 1.205(2) -0.293(2) 0.4896(7) 0.057(4) Uani 1 1 d . U . . .
H04N H 1.2740 -0.3454 0.4773 0.069 Uiso 1 1 calc R U . . .
C04R C 1.225(2) 0.2911(19) 0.4646(5) 0.041(4) Uani 1 1 d . U . . .
H04R H 1.3117 0.2429 0.4604 0.049 Uiso 1 1 calc R U . . .
C04Y C 1.002(2) 0.2880(18) 0.6741(6) 0.038(3) Uani 1 1 d . U . . .
C5aa C 0.748(2) 0.1080(18) 0.5783(6) 0.038(4) Uani 1 1 d . U . . .
H6A H 0.7305 0.0540 0.5915 0.045 Uiso 1 1 calc R U . . .
H6B H 0.6807 0.1549 0.5627 0.045 Uiso 1 1 calc R U . . .
C05S C 1.106(2) 0.2950(19) 0.6656(6) 0.039(3) Uani 1 1 d . U . . .
C06A C 1.049(2) 0.3006(19) 0.7352(6) 0.043(3) Uani 1 1 d . U . . .
H06A H 1.0307 0.3018 0.7589 0.052 Uiso 1 1 calc R U . . .
C06C C 0.972(2) 0.2928(18) 0.7099(5) 0.040(3) Uani 1 1 d . U . . .
H06C H 0.9036 0.2909 0.7167 0.048 Uiso 1 1 calc R U . . .
C06J C 0.6428(19) 0.2914(18) 0.6163(5) 0.036(4) Uani 1 1 d . U . . .
H06J H 0.5980 0.3407 0.5961 0.043 Uiso 1 1 calc R U . . .
C06M C 0.252(2) 0.556(2) 0.6074(7) 0.059(6) Uani 1 1 d . U . . .
C06N C 1.101(2) 0.422(2) 0.4207(7) 0.052(5) Uani 1 1 d . U . . .
H06N H 1.1466 0.4040 0.3988 0.063 Uiso 1 1 calc R U . . .
C06U C 1.145(2) 0.2956(18) 0.6300(6) 0.040(4) Uani 1 1 d . U . . .
H06U H 1.2179 0.2940 0.6267 0.048 Uiso 1 1 calc R U . . .
C06Y C 1.101(2) 0.2032(19) 0.4753(5) 0.041(3) Uani 1 1 d . U . . .
H06Y H 1.0208 0.2177 0.4687 0.049 Uiso 1 1 calc R U . . .
C07C C 0.6435(19) 0.3736(19) 0.6445(5) 0.039(3) Uani 1 1 d . U . . .
H07E H 0.6544 0.4383 0.6348 0.047 Uiso 1 1 calc R U . . .
C07H C 1.097(2) 0.239(2) 0.5411(5) 0.038(4) Uani 1 1 d . U . . .
H07I H 1.1604 0.1541 0.5421 0.046 Uiso 1 1 calc R U . . .
C07T C 1.124(2) 0.308(2) 0.5678(5) 0.041(4) Uani 1 1 d . U . . .
H07T H 1.2105 0.2780 0.5682 0.049 Uiso 1 1 calc R U . . .
H07U H 1.0849 0.3925 0.5610 0.049 Uiso 1 1 calc R U . . .
C07U C 1.179(2) 0.3003(18) 0.6927(5) 0.040(3) Uani 1 1 d . U . . .
H07V H 1.2500 0.2997 0.6872 0.048 Uiso 1 1 calc R U . . .
C08O C 0.990(2) 0.545(2) 0.4193(6) 0.058(6) Uani 1 1 d . U . . .
C050 C 0.7622(19) 0.1935(19) 0.6038(6) 0.037(4) Uani 1 1 d . U . . .
H050 H 0.8088 0.1467 0.6242 0.044 Uiso 1 1 calc R U . . .
C058 C 1.032(2) -0.260(2) 0.5207(6) 0.053(4) Uani 1 1 d . U . . .
H058 H 0.9845 -0.2893 0.5299 0.064 Uiso 1 1 calc R U . . .
C061 C 0.493(2) 0.317(2) 0.6546(6) 0.045(4) Uani 1 1 d . U . . .
H061 H 0.5005 0.2765 0.6771 0.054 Uiso 1 1 calc R U . . .
C063 C 0.330(2) 0.503(2) 0.6402(7) 0.062(6) Uani 1 1 d . U . . .
H063 H 0.2833 0.5439 0.6611 0.074 Uiso 1 1 calc R U . . .
C073 C 1.155(2) 0.2373(19) 0.4455(5) 0.041(4) Uani 1 1 d . U . . .
H073 H 1.2064 0.1690 0.4304 0.049 Uiso 1 1 calc R U . . .
C079 C 0.522(2) 0.419(2) 0.6590(6) 0.044(4) Uani 1 1 d . U . . .
H079 H 0.5179 0.4425 0.6836 0.053 Uiso 1 1 calc R U . . .
C080 C 1.128(2) -0.334(2) 0.5024(6) 0.057(4) Uani 1 1 d . U . . .
H080 H 1.1443 -0.4116 0.4977 0.069 Uiso 1 1 calc R U . . .
C089 C 1.145(2) 0.3061(19) 0.7260(6) 0.042(3) Uani 1 1 d . U . . .
H089 H 1.1914 0.3144 0.7434 0.051 Uiso 1 1 calc R U . . .
Cu01 Cu -0.0704(2) 0.1414(2) 0.78254(7) 0.0345(7) Uani 1 1 d . . . . .
Cu04 Cu 0.0901(2) -0.0003(2) 0.73146(6) 0.0357(7) Uani 1 1 d . . . . .
Cl0E Cl 0.5544(6) -0.3764(6) 0.92134(18) 0.074(2) Uani 1 1 d . . . . .
Cl0L Cl -0.2062(7) -0.4302(6) 0.7295(2) 0.090(3) Uani 1 1 d . . . . .
Cl0Q Cl 0.3133(7) -0.2790(7) 0.94731(18) 0.075(2) Uani 1 1 d . . . . .
Cl0W Cl 0.3567(8) -0.3087(7) 0.8735(2) 0.092(3) Uani 1 1 d . . . . .
Cl0X Cl -0.3431(7) -0.1970(7) 0.76182(19) 0.082(2) Uani 1 1 d . . . . .
Cl0Y Cl -0.4586(6) -0.2922(7) 0.7176(2) 0.087(2) Uani 1 1 d . . . . .
O0aa O -0.1912(12) -0.2432(12) 0.6935(4) 0.049(4) Uani 1 1 d . . . . .
O1aa O 0.4517(13) -0.1378(14) 0.8823(4) 0.054(4) Uani 1 1 d . . . . .
O01J O -0.0704(10) 0.0333(11) 0.7464(3) 0.034(3) Uani 1 1 d . . . . .
O01L O -0.3216(12) 0.0330(12) 0.7015(4) 0.044(4) Uani 1 1 d . . . . .
O01P O 0.0975(12) 0.0275(12) 0.7813(3) 0.037(4) Uani 1 1 d . . . . .
O01Q O 0.0797(12) -0.0107(12) 0.6823(3) 0.035(4) Uani 1 1 d . . . . .
O01R O -0.0978(14) -0.0402(15) 0.6607(4) 0.048(4) Uani 1 1 d . . . . .
H01R H -0.0459 -0.0247 0.6670 0.071 Uiso 1 1 calc R U . . .
O2aa O 0.2638(13) -0.0659(14) 0.9060(4) 0.054(4) Uani 1 1 d . . . . .
O02I O -0.3853(12) -0.1072(14) 0.6890(4) 0.053(4) Uani 1 1 d . . . . .
O02L O -0.0715(12) 0.2564(13) 0.8134(4) 0.044(4) Uani 1 1 d . . . . .
O15 O 0.1272(15) 0.1927(13) 0.8511(5) 0.064(5) Uani 1 1 d . . . . .
H15 H 0.0834 0.2149 0.8338 0.096 Uiso 1 1 calc R U . . .
O028 O 0.3607(12) -0.0267(13) 0.8329(3) 0.042(4) Uani 1 1 d . . . . .
N03L N -0.2408(15) 0.2331(15) 0.7750(4) 0.038(5) Uani 1 1 d . . . . .
N032 N 0.2474(14) -0.0232(15) 0.7299(4) 0.033(4) Uani 1 1 d . . . . .
C03X C -0.1794(19) 0.0801(19) 0.7289(6) 0.038(4) Uani 1 1 d . U . . .
H03X H -0.1781 0.1259 0.7085 0.046 Uiso 1 1 calc R U . . .
C04F C -0.159(2) 0.372(2) 0.8179(6) 0.041(3) Uani 1 1 d . U . . .
C04H C -0.1185(18) -0.1039(19) 0.6879(5) 0.036(3) Uani 1 1 d . U . . .
H04H H -0.0430 -0.1690 0.6975 0.043 Uiso 1 1 calc R U . . .
C04I C 0.131(2) -0.0208(18) 0.6229(5) 0.042(3) Uani 1 1 d . U . . .
H04I H 0.0593 -0.0170 0.6164 0.050 Uiso 1 1 calc R U . . .
C04J C 0.2133(19) -0.0310(19) 0.5970(6) 0.045(4) Uani 1 1 d . U . . .
H04J H 0.1957 -0.0347 0.5735 0.054 Uiso 1 1 calc R U . . .
C04O C -0.2814(19) 0.1654(19) 0.7538(6) 0.040(4) Uani 1 1 d . U . . .
H04B H -0.3515 0.2205 0.7402 0.048 Uiso 1 1 calc R U . . .
H04F H -0.3039 0.1190 0.7689 0.048 Uiso 1 1 calc R U . . .
C04U C -0.3218(19) -0.047(2) 0.6768(6) 0.044(4) Uani 1 1 d . U . . .
H04U H -0.3539 -0.0072 0.6543 0.053 Uiso 1 1 calc R U . . .
C04W C -0.2007(18) -0.0213(19) 0.7164(5) 0.038(3) Uani 1 1 d . U . . .
H04W H -0.1963 -0.0702 0.7367 0.045 Uiso 1 1 calc R U . . .
C04X C -0.138(2) 0.4490(19) 0.8368(6) 0.046(4) Uani 1 1 d . U . . .
H04X H -0.0612 0.4224 0.8457 0.055 Uiso 1 1 calc R U . . .
C05D C 0.156(2) -0.0163(19) 0.6589(6) 0.040(3) Uani 1 1 d . U . . .
C05M C -0.277(2) 0.4109(19) 0.8049(6) 0.044(3) Uani 1 1 d . U . . .
C05T C -0.1929(18) -0.149(2) 0.6730(6) 0.039(4) Uani 1 1 d . U . . .
H05T H -0.1721 -0.1725 0.6485 0.047 Uiso 1 1 calc R U . . .
C05Y C 0.305(2) -0.0223(19) 0.7021(6) 0.045(4) Uani 1 1 d . U . . .
H05Y H 0.3765 -0.0216 0.7049 0.054 Uiso 1 1 calc R U . . .
C06I C -0.310(2) 0.341(2) 0.7844(6) 0.043(4) Uani 1 1 d . U . . .
H06I H -0.3895 0.3766 0.7771 0.052 Uiso 1 1 calc R U . . .
C06P C 0.2404(18) -0.0079(19) 0.8272(5) 0.035(3) Uani 1 1 d . U . . .
H06P H 0.2441 -0.0857 0.8297 0.042 Uiso 1 1 calc R U . . .
C06S C -0.340(2) 0.606(2) 0.8301(6) 0.054(4) Uani 1 1 d . U . . .
H06S H -0.4002 0.6846 0.8342 0.065 Uiso 1 1 calc R U . . .
C07D C 0.399(2) -0.272(2) 0.9138(7) 0.063(6) Uani 1 1 d . U . . .
C07G C 0.1670(19) 0.0718(18) 0.8574(5) 0.036(3) Uani 1 1 d . U . . .
H07H H 0.1005 0.0584 0.8637 0.043 Uiso 1 1 calc R U . . .
C07I C -0.365(2) 0.532(2) 0.8116(6) 0.052(4) Uani 1 1 d . U . . .
H07J H -0.4420 0.5614 0.8028 0.063 Uiso 1 1 calc R U . . .
C07L C -0.226(2) 0.564(2) 0.8431(6) 0.052(4) Uani 1 1 d . U . . .
H07N H -0.2094 0.6152 0.8562 0.063 Uiso 1 1 calc R U . . .
C07V C 0.2612(19) 0.0309(19) 0.8864(5) 0.040(4) Uani 1 1 d . U . . .
H07W H 0.2475 0.0980 0.9017 0.047 Uiso 1 1 calc R U . . .
C08F C -0.302(2) -0.230(2) 0.6925(7) 0.056(5) Uani 1 1 d . U . . .
H08F H -0.3073 -0.2722 0.6718 0.067 Uiso 1 1 calc R U . . .
C08I C 0.386(2) -0.147(2) 0.9117(7) 0.060(6) Uani 1 1 d . U . . .
H08I H 0.4130 -0.1278 0.9335 0.072 Uiso 1 1 calc R U . . .
C08L C -0.328(2) -0.282(2) 0.7247(6) 0.058(6) Uani 1 1 d . U . . .
C043 C 0.344(2) -0.0269(19) 0.6399(5) 0.043(3) Uani 1 1 d . U . . .
H043 H 0.4131 -0.0239 0.6457 0.052 Uiso 1 1 calc R U . . .
C048 C 0.264(2) -0.022(2) 0.6673(5) 0.041(3) Uani 1 1 d . U . . .
C054 C 0.320(2) -0.0356(19) 0.6056(6) 0.046(4) Uani 1 1 d . U . . .
H054 H 0.3742 -0.0447 0.5882 0.055 Uiso 1 1 calc R U . . .
C057 C 0.2012(18) 0.0349(19) 0.7911(5) 0.034(4) Uani 1 1 d . U . . .
H057 H 0.1807 0.1194 0.7898 0.041 Uiso 1 1 calc R U . . .
C072 C 0.3813(19) -0.021(2) 0.8675(6) 0.042(4) Uani 1 1 d . U . . .
H072 H 0.4188 0.0283 0.8715 0.050 Uiso 1 1 calc R U . . .
C084 C 0.3005(19) -0.037(2) 0.7644(5) 0.045(4) Uani 1 1 d . U . . .
H08A H 0.3575 -0.0082 0.7641 0.054 Uiso 1 1 calc R U . . .
H08B H 0.3433 -0.1213 0.7710 0.054 Uiso 1 1 calc R U . . .
Cu1 Cu 0.8541(2) 1.0660(2) 0.88314(7) 0.0363(7) Uani 1 1 d . . . . .
Cu2 Cu 0.9966(2) 0.9051(2) 0.93418(6) 0.0356(7) Uani 1 1 d . . . . .
Cl1 Cl 1.3717(6) 0.4405(6) 0.74421(19) 0.076(2) Uani 1 1 d . . . . .
Cl6 Cl 1.1926(7) 1.3388(7) 0.90422(19) 0.082(2) Uani 1 1 d . . . . .
Cl4 Cl 1.4259(6) 1.2023(7) 0.9361(2) 0.089(3) Uani 1 1 d . . . . .
Cl3 Cl 1.2743(7) 0.6820(7) 0.71816(18) 0.076(2) Uani 1 1 d . . . . .
Cl5 Cl 1.2868(7) 1.4548(7) 0.9483(2) 0.089(3) Uani 1 1 d . . . . .
Cl2 Cl 1.3053(7) 0.6388(8) 0.7917(2) 0.090(3) Uani 1 1 d . . . . .
O1 O 0.7385(12) 1.0668(12) 0.8522(4) 0.048(4) Uani 1 1 d . . . . .
O2 O 0.9595(12) 1.0651(11) 0.9192(3) 0.034(3) Uani 1 1 d . . . . .
O3 O 0.9716(12) 0.8961(11) 0.8843(3) 0.035(4) Uani 1 1 d . . . . .
O4 O 1.0046(12) 0.9160(11) 0.9829(3) 0.034(4) Uani 1 1 d . . . . .
O5 O 0.8037(14) 0.8694(16) 0.8148(5) 0.071(5) Uani 1 1 d . . . . .
H034 H 0.7778 0.9248 0.8290 0.106 Uiso 1 1 calc R U . . .
O6 O 1.0588(13) 0.7311(12) 0.7598(4) 0.046(4) Uani 1 1 d . . . . .
O7 O 1.0212(13) 0.6356(11) 0.8330(3) 0.039(4) Uani 1 1 d . . . . .
O8 O 1.1335(14) 0.5462(13) 0.7831(4) 0.053(5) Uani 1 1 d . . . . .
O9 O 1.0359(16) 1.0940(15) 1.0054(4) 0.054(4) Uani 1 1 d . . . . .
H03J H 1.0240 1.0392 0.9997 0.081 Uiso 1 1 calc R U . . .
O10 O 0.9613(12) 1.3167(12) 0.9643(4) 0.040(4) Uani 1 1 d . . . . .
O11 O 1.2404(13) 1.1850(12) 0.9726(4) 0.050(4) Uani 1 1 d . . . . .
O12 O 1.1009(13) 1.3814(12) 0.9758(4) 0.047(4) Uani 1 1 d . . . . .
N1 N 0.7646(16) 1.2344(14) 0.8909(5) 0.044(5) Uani 1 1 d . . . . .
N2 N 1.0227(15) 0.7457(15) 0.9355(4) 0.036(4) Uani 1 1 d . . . . .
C1 C 1.027(2) 0.7815(19) 1.0685(6) 0.046(4) Uani 1 1 d . U . . .
H06Q H 1.0329 0.7977 1.0919 0.055 Uiso 1 1 calc R U . . .
C2 C 1.030(2) 0.676(2) 1.0597(6) 0.046(4) Uani 1 1 d . U . . .
H06R H 1.0360 0.6229 1.0771 0.055 Uiso 1 1 calc R U . . .
C3 C 1.0140(19) 0.863(2) 1.0432(5) 0.041(3) Uani 1 1 d . U . . .
H078 H 1.0076 0.9359 1.0499 0.049 Uiso 1 1 calc R U . . .
C4 C 1.0255(19) 0.650(2) 1.0257(6) 0.043(3) Uani 1 1 d . U . . .
H06B H 1.0286 0.5775 1.0200 0.051 Uiso 1 1 calc R U . . .
C5 C 1.0106(19) 0.8390(19) 1.0070(6) 0.039(3) Uani 1 1 d . U . . .
C6 C 1.016(2) 0.7285(19) 0.9987(6) 0.041(3) Uani 1 1 d . U . . .
C7 C 1.0195(19) 0.689(2) 0.9635(6) 0.042(4) Uani 1 1 d . U . . .
H06V H 1.0196 0.6170 0.9602 0.051 Uiso 1 1 calc R U . . .
C8 C 1.036(2) 0.6931(19) 0.9009(5) 0.045(4) Uani 1 1 d . U . . .
H07F H 1.0087 0.6349 0.9013 0.054 Uiso 1 1 calc R U . . .
H07G H 1.1199 0.6520 0.8939 0.054 Uiso 1 1 calc R U . . .
C9 C 0.961(2) 0.7939(18) 0.8749(5) 0.038(4) Uani 1 1 d . U . . .
H064 H 0.8762 0.8148 0.8767 0.045 Uiso 1 1 calc R U . . .
C10 C 1.0044(19) 0.7547(19) 0.8379(5) 0.039(4) Uani 1 1 d . U . . .
H04D H 1.0826 0.7502 0.8352 0.046 Uiso 1 1 calc R U . . .
C11 C 0.9242(19) 0.8291(19) 0.8084(5) 0.039(4) Uani 1 1 d . U . . .
H07D H 0.9378 0.8955 0.8022 0.047 Uiso 1 1 calc R U . . .
C12 C 0.9616(19) 0.7381(19) 0.7791(5) 0.040(4) Uani 1 1 d . U . . .
H04K H 0.8939 0.7522 0.7640 0.048 Uiso 1 1 calc R U . . .
C13 C 1.0171(19) 0.6156(19) 0.7985(6) 0.038(4) Uani 1 1 d . U . . .
H04T H 0.9687 0.5770 0.7943 0.046 Uiso 1 1 calc R U . . .
C14 C 1.143(2) 0.611(2) 0.7544(6) 0.053(5) Uani 1 1 d . U . . .
H06D H 1.1243 0.5835 0.7326 0.063 Uiso 1 1 calc R U . . .
C15 C 1.269(2) 0.593(2) 0.7525(6) 0.053(5) Uani 1 1 d . U . . .
C16 C 0.623(2) 1.155(2) 0.8478(6) 0.047(4) Uani 1 1 d . U . . .
C17 C 0.547(2) 1.133(2) 0.8282(6) 0.053(4) Uani 1 1 d . U . . .
H05X H 0.5755 1.0573 0.8181 0.064 Uiso 1 1 calc R U . . .
C18 C 0.430(2) 1.219(2) 0.8232(6) 0.059(4) Uani 1 1 d . U . . .
H042 H 0.3779 1.2008 0.8115 0.071 Uiso 1 1 calc R U . . .
C19 C 0.391(2) 1.334(2) 0.8354(6) 0.061(4) Uani 1 1 d . U . . .
H08J H 0.3124 1.3939 0.8304 0.073 Uiso 1 1 calc R U . . .
C20 C 0.462(2) 1.361(2) 0.8547(7) 0.059(4) Uani 1 1 d . U . . .
H071 H 0.4315 1.4382 0.8640 0.070 Uiso 1 1 calc R U . . .
C21 C 0.586(2) 1.272(2) 0.8608(6) 0.051(3) Uani 1 1 d . U . . .
C22 C 0.654(2) 1.306(2) 0.8811(6) 0.049(4) Uani 1 1 d . U . . .
H045 H 0.6172 1.3861 0.8884 0.059 Uiso 1 1 calc R U . . .
C23 C 0.829(2) 1.2752(19) 0.9122(6) 0.043(4) Uani 1 1 d . U . . .
H3A H 0.7725 1.3447 0.9257 0.051 Uiso 1 1 calc R U . . .
H3B H 0.8743 1.2998 0.8972 0.051 Uiso 1 1 calc R U . . .
C24 C 0.9175(19) 1.1736(19) 0.9376(6) 0.040(4) Uani 1 1 d . U . . .
H05R H 0.8725 1.1724 0.9583 0.048 Uiso 1 1 calc R U . . .
C25 C 1.0135(19) 1.1963(18) 0.9490(6) 0.039(3) Uani 1 1 d . U . . .
H05F H 1.0622 1.1915 0.9286 0.047 Uiso 1 1 calc R U . . .
C26 C 1.0975(19) 1.1154(19) 0.9784(5) 0.039(3) Uani 1 1 d . U . . .
H053 H 1.1631 1.0399 0.9690 0.047 Uiso 1 1 calc R U . . .
C27 C 1.142(2) 1.1886(19) 0.9932(6) 0.044(4) Uani 1 1 d . U . . .
H07C H 1.1643 1.1686 1.0179 0.053 Uiso 1 1 calc R U . . .
C28 C 1.041(2) 1.3193(19) 0.9888(6) 0.044(4) Uani 1 1 d . U . . .
H052 H 1.0009 1.3533 1.0112 0.053 Uiso 1 1 calc R U . . .
C29 C 1.226(2) 1.301(2) 0.9741(7) 0.055(5) Uani 1 1 d . U . . .
H05O H 1.2657 1.3098 0.9950 0.067 Uiso 1 1 calc R U . . .
C30 C 1.280(2) 1.321(2) 0.9407(7) 0.056(5) Uani 1 1 d . U . . .
Cu05 Cu 0.6293(2) 0.2287(2) 0.26747(7) 0.0375(7) Uani 1 1 d . . . . .
Cu09 Cu 0.7904(2) 0.2106(2) 0.21639(7) 0.0367(7) Uani 1 1 d . . . . .
Cl0H Cl 0.1647(6) 0.3179(7) 0.07737(18) 0.076(2) Uani 1 1 d . . . . .
Cl1A Cl 0.9273(7) -0.4973(7) 0.2691(3) 0.096(3) Uani 1 1 d . . . . .
Cl12 Cl 0.4059(7) 0.1742(6) 0.05153(18) 0.080(2) Uani 1 1 d . . . . .
Cl13 Cl 1.0638(8) -0.4009(7) 0.2375(2) 0.087(2) Uani 1 1 d . . . . .
Cl14 Cl 1.1779(7) -0.6101(6) 0.2814(3) 0.092(3) Uani 1 1 d . . . . .
Cl17 Cl 0.3634(8) 0.1870(7) 0.1254(2) 0.091(3) Uani 1 1 d . . . . .
O01I O 0.6409(11) 0.2064(12) 0.3165(3) 0.034(3) Uani 1 1 d . . . . .
O01M O 1.1054(13) -0.3521(13) 0.3097(4) 0.056(5) Uani 1 1 d . . . . .
O01T O 0.3598(12) 0.4759(14) 0.1662(4) 0.047(4) Uani 1 1 d . . . . .
O02D O 0.9098(12) -0.2920(13) 0.3058(4) 0.051(4) Uani 1 1 d . . . . .
O02E O 0.7897(11) 0.1043(12) 0.2528(3) 0.035(4) Uani 1 1 d . . . . .
O02F O 0.5967(17) 0.4566(18) 0.1486(4) 0.069(5) Uani 1 1 d . . . . .
H02F H 0.5854 0.4998 0.1315 0.103 Uiso 1 1 calc R U . . .
O02G O 0.6212(11) 0.2617(13) 0.2176(3) 0.040(4) Uani 1 1 d . . . . .
O02H O 0.4553(13) 0.3403(14) 0.0932(4) 0.052(4) Uani 1 1 d . . . . .
O8aa O 0.2695(14) 0.4506(16) 0.1165(4) 0.058(5) Uani 1 1 d . . . . .
O17 O 0.7922(12) 0.3237(13) 0.1857(4) 0.045(4) Uani 1 1 d . . . . .
O024 O 1.0448(12) -0.1499(12) 0.2976(4) 0.044(4) Uani 1 1 d . . . . .
O025 O 0.8172(14) 0.0030(14) 0.3380(4) 0.050(4) Uani 1 1 d . . . . .
H025 H 0.7802 -0.0059 0.3541 0.075 Uiso 1 1 calc R U . . .
N03O N 0.9577(15) 0.1311(15) 0.2242(5) 0.044(5) Uani 1 1 d . . . . .
N03Y N 0.4702(16) 0.3633(15) 0.2686(4) 0.040(5) Uani 1 1 d . . . . .
C03Z C 0.4814(19) 0.370(2) 0.1712(5) 0.038(4) Uani 1 1 d . U . . .
H03Z H 0.4759 0.2970 0.1683 0.046 Uiso 1 1 calc R U . . .
C04E C 1.032(2) 0.172(2) 0.2143(6) 0.055(4) Uani 1 1 d . U . . .
H04E H 1.1114 0.1292 0.2215 0.066 Uiso 1 1 calc R U . . .
C04M C 0.996(2) 0.276(2) 0.1938(6) 0.054(3) Uani 1 1 d . U . . .
C04V C 0.9234(19) -0.0834(18) 0.2827(5) 0.037(3) Uani 1 1 d . U . . .
H04V H 0.9194 -0.1278 0.2623 0.045 Uiso 1 1 calc R U . . .
C05A C 0.590(2) 0.2511(19) 0.3764(5) 0.040(4) Uani 1 1 d . U . . .
H05A H 0.6622 0.1854 0.3836 0.048 Uiso 1 1 calc R U . . .
C05C C 0.9098(19) -0.2008(19) 0.3259(6) 0.041(4) Uani 1 1 d . U . . .
H05C H 0.8890 -0.2039 0.3505 0.049 Uiso 1 1 calc R U . . .
C05E C 0.335(2) 0.377(2) 0.0872(6) 0.050(5) Uani 1 1 d . U . . .
H05E H 0.3069 0.4222 0.0653 0.060 Uiso 1 1 calc R U . . .
C05K C 0.8385(19) -0.0827(18) 0.3111(5) 0.036(3) Uani 1 1 d . U . . .
H05K H 0.7631 -0.0714 0.3011 0.043 Uiso 1 1 calc R U . . .
C05N C 0.877(2) 0.352(2) 0.1810(6) 0.053(4) Uani 1 1 d . U . . .
C6aa C 1.0032(19) 0.023(2) 0.2459(6) 0.044(4) Uani 1 1 d . U . . .
H7A H 1.0715 0.0121 0.2596 0.052 Uiso 1 1 calc R U . . .
H7B H 1.0287 -0.0474 0.2312 0.052 Uiso 1 1 calc R U . . .
C06F C 1.026(2) -0.392(2) 0.3067(7) 0.056(6) Uani 1 1 d . U . . .
H06F H 1.0326 -0.4391 0.3277 0.068 Uiso 1 1 calc R U . . .
C06H C 0.341(2) 0.496(2) 0.1310(6) 0.043(4) Uani 1 1 d . U . . .
H06H H 0.3033 0.5828 0.1261 0.051 Uiso 1 1 calc R U . . .
C06O C 0.402(2) 0.422(2) 0.3926(6) 0.047(4) Uani 1 1 d . U . . .
H06O H 0.3504 0.4703 0.4102 0.056 Uiso 1 1 calc R U . . .
C06T C 1.058(2) 0.406(2) 0.1691(6) 0.060(4) Uani 1 1 d . U . . .
H06T H 1.1180 0.4252 0.1654 0.072 Uiso 1 1 calc R U . . .
C07K C 0.4190(19) 0.401(2) 0.2345(5) 0.043(4) Uani 1 1 d . U . . .
H07L H 0.3612 0.4862 0.2347 0.052 Uiso 1 1 calc R U . . .
H07M H 0.3772 0.3581 0.2280 0.052 Uiso 1 1 calc R U . . .
C07R C 0.319(2) 0.267(2) 0.0860(6) 0.053(5) Uani 1 1 d . U . . .
C07X C 0.856(2) 0.450(2) 0.1619(6) 0.055(4) Uani 1 1 d . U . . .
H07X H 0.7793 0.4970 0.1526 0.066 Uiso 1 1 calc R U . . .
C07Y C 0.455(2) 0.381(2) 0.3322(6) 0.045(4) Uani 1 1 d . U . . .
C07Z C 0.372(2) 0.453(2) 0.3588(6) 0.047(4) Uani 1 1 d . U . . .
H07Z H 0.2990 0.5200 0.3531 0.056 Uiso 1 1 calc R U . . .
C08A C 0.8986(19) 0.0403(19) 0.2705(6) 0.039(4) Uani 1 1 d . U . . .
H08C H 0.8972 0.0869 0.2910 0.047 Uiso 1 1 calc R U . . .
C08B C 1.047(2) -0.470(2) 0.2753(7) 0.060(6) Uani 1 1 d . U . . .
C038 C 1.044(2) -0.229(2) 0.3217(6) 0.043(4) Uani 1 1 d . U . . .
H038 H 1.0760 -0.2216 0.3443 0.051 Uiso 1 1 calc R U . . .
C041 C 0.568(2) 0.277(2) 0.3406(6) 0.039(4) Uani 1 1 d . U . . .
C047 C 0.4595(19) 0.430(2) 0.1131(6) 0.045(4) Uani 1 1 d . U . . .
H047 H 0.4734 0.4839 0.0981 0.053 Uiso 1 1 calc R U . . .
C056 C 0.504(2) 0.324(2) 0.4013(6) 0.047(4) Uani 1 1 d . U . . .
H056 H 0.5184 0.3035 0.4249 0.056 Uiso 1 1 calc R U . . .
C060 C 0.5183(19) 0.374(2) 0.2079(5) 0.039(4) Uani 1 1 d . U . . .
H060 H 0.5396 0.4374 0.2096 0.046 Uiso 1 1 calc R U . . .
C070 C 1.083(2) 0.305(2) 0.1874(6) 0.058(4) Uani 1 1 d . U . . .
H070 H 1.1608 0.2551 0.1957 0.070 Uiso 1 1 calc R U . . .
C076 C 0.941(2) 0.483(2) 0.1554(6) 0.060(4) Uani 1 1 d . U . . .
H076 H 0.9223 0.5525 0.1428 0.071 Uiso 1 1 calc R U . . .
C085 C 0.410(2) 0.421(2) 0.2965(6) 0.049(4) Uani 1 1 d . U . . .
H085 H 0.3358 0.4907 0.2937 0.058 Uiso 1 1 calc R U . . .
C087 C 0.552(2) 0.378(2) 0.1416(5) 0.046(4) Uani 1 1 d . U . . .
H087 H 0.6171 0.2978 0.1350 0.055 Uiso 1 1 calc R U . . .

loop_
_atom_site_aniso_label
_atom_site_aniso_U_11
_atom_site_aniso_U_22
_atom_site_aniso_U_33
_atom_site_aniso_U_23
_atom_site_aniso_U_13
_atom_site_aniso_U_12
Cu0A 0.0406(17) 0.0281(15) 0.0350(16) 0.0045(12) -0.0017(13) -0.0165(13)
Cu03 0.0419(17) 0.0289(15) 0.0295(15) 0.0024(12) 0.0005(12) -0.0141(13)
Cl0G 0.110(6) 0.066(5) 0.074(5) -0.008(4) -0.016(4) -0.061(5)
Cl0N 0.083(5) 0.090(6) 0.065(5) 0.013(4) -0.003(4) -0.041(5)
Cl0R 0.054(4) 0.090(6) 0.064(5) -0.005(4) -0.015(4) -0.021(4)
Cl0U 0.043(4) 0.051(4) 0.142(8) 0.006(4) -0.006(4) -0.013(4)
Cl10 0.091(6) 0.136(7) 0.072(5) -0.031(5) 0.029(4) -0.075(6)
Cl18 0.077(5) 0.062(5) 0.152(8) 0.015(5) -0.028(5) -0.049(4)
O0ba 0.035(10) 0.035(9) 0.074(12) -0.001(8) -0.008(8) -0.013(8)
O01F 0.028(8) 0.020(8) 0.035(9) 0.005(6) -0.002(6) -0.001(7)
O01O 0.054(10) 0.027(9) 0.052(10) -0.001(7) -0.015(8) -0.016(8)
O01U 0.078(12) 0.029(9) 0.044(10) 0.003(7) -0.023(9) -0.030(9)
O01W 0.019(8) 0.019(8) 0.046(9) 0.005(6) 0.002(6) -0.003(7)
O01Z 0.052(10) 0.033(9) 0.036(9) -0.018(7) 0.009(8) -0.019(8)
O02A 0.030(9) 0.025(8) 0.050(10) 0.003(7) -0.003(7) -0.009(7)
O02T 0.115(15) 0.042(11) 0.056(11) -0.020(8) 0.040(10) -0.058(11)
O9aa 0.027(9) 0.023(8) 0.069(11) 0.011(7) -0.009(8) -0.004(7)
O19 0.052(10) 0.041(9) 0.042(10) -0.010(7) 0.013(8) -0.019(8)
O20 0.048(10) 0.029(9) 0.033(9) 0.002(7) -0.009(7) -0.009(8)
O030 0.044(10) 0.060(11) 0.034(10) -0.004(8) -0.005(8) -0.017(9)
N03C 0.042(12) 0.032(11) 0.027(11) 0.004(9) 0.008(9) -0.009(9)
N03N 0.045(12) 0.027(10) 0.037(11) 0.004(8) -0.006(9) -0.020(10)
C04L 0.052(7) 0.041(7) 0.053(7) 0.007(6) -0.002(6) -0.032(6)
C04P 0.051(8) 0.043(7) 0.050(8) 0.009(6) -0.001(6) -0.030(6)
C04Q 0.039(7) 0.034(7) 0.041(8) 0.002(6) -0.013(6) -0.015(6)
C04Z 0.055(8) 0.044(7) 0.060(8) 0.010(6) -0.002(6) -0.033(6)
C05G 0.055(9) 0.027(8) 0.041(7) 0.005(7) 0.002(7) -0.019(7)
C05L 0.053(9) 0.040(8) 0.052(9) 0.006(7) -0.001(7) -0.029(7)
C05P 0.050(8) 0.034(7) 0.038(6) 0.000(6) -0.001(6) -0.024(6)
C05U 0.041(9) 0.032(9) 0.048(9) 0.006(7) -0.003(8) -0.008(7)
C05V 0.049(9) 0.043(8) 0.041(9) 0.000(8) -0.008(8) -0.009(8)
C05Z 0.054(9) 0.035(7) 0.034(8) -0.002(7) 0.008(7) -0.029(7)
C06K 0.053(7) 0.031(6) 0.039(6) 0.004(5) 0.001(6) -0.023(5)
C07F 0.049(7) 0.031(7) 0.037(6) 0.003(6) 0.001(6) -0.026(6)
C07J 0.055(8) 0.051(7) 0.058(8) 0.011(7) 0.000(6) -0.032(6)
C07N 0.046(8) 0.043(7) 0.039(8) 0.003(7) -0.008(6) -0.011(7)
C07S 0.065(13) 0.047(12) 0.060(13) 0.001(10) 0.002(10) -0.033(10)
C07W 0.054(8) 0.035(7) 0.035(7) -0.002(6) 0.004(6) -0.028(7)
C08E 0.055(8) 0.037(7) 0.039(6) 0.002(6) 0.000(6) -0.020(6)
C08G 0.053(8) 0.037(7) 0.039(6) 0.000(6) -0.004(6) -0.021(6)
C08K 0.053(12) 0.044(11) 0.061(13) 0.000(10) -0.002(9) -0.021(11)
C08N 0.051(12) 0.043(11) 0.063(13) 0.000(10) -0.004(9) -0.024(10)
C055 0.048(8) 0.032(7) 0.032(6) 0.004(5) 0.000(6) -0.021(6)
C062 0.040(7) 0.031(8) 0.045(8) 0.005(6) -0.008(6) -0.013(7)
C065 0.050(8) 0.031(7) 0.032(6) 0.003(6) -0.002(7) -0.019(7)
C068 0.053(7) 0.034(7) 0.040(6) 0.002(6) -0.002(6) -0.022(6)
C069 0.038(7) 0.037(7) 0.037(8) 0.002(6) -0.011(6) -0.017(6)
C077 0.056(9) 0.027(8) 0.032(7) 0.002(6) -0.004(8) -0.015(8)
C081 0.064(13) 0.050(12) 0.060(13) -0.002(10) 0.001(10) -0.032(10)
C082 0.052(8) 0.033(7) 0.032(6) 0.001(5) 0.001(6) -0.024(6)
C083 0.054(8) 0.048(7) 0.054(8) 0.010(7) 0.002(6) -0.030(6)
C088 0.058(8) 0.049(7) 0.061(8) 0.011(7) -0.001(6) -0.034(7)
Cu0B 0.0390(17) 0.0416(17) 0.0298(15) 0.0029(12) -0.0037(12) -0.0248(14)
Cu02 0.0339(16) 0.0368(16) 0.0341(16) 0.0037(12) -0.0036(12) -0.0217(13)
Cl0J 0.104(6) 0.079(5) 0.064(5) 0.003(4) -0.010(4) -0.048(5)
Cl0P 0.043(4) 0.076(5) 0.144(7) -0.018(5) 0.014(4) -0.030(4)
Cl0T 0.049(4) 0.117(6) 0.069(5) -0.008(4) 0.018(4) -0.045(4)
Cl0V 0.105(6) 0.055(4) 0.067(5) -0.012(4) 0.025(4) -0.039(4)
Cl1B 0.075(5) 0.040(4) 0.139(8) -0.007(4) -0.002(5) -0.026(4)
Cl11 0.077(5) 0.089(6) 0.073(5) 0.041(4) -0.006(4) -0.019(5)
O01N 0.021(8) 0.045(9) 0.032(8) 0.005(7) -0.012(6) -0.023(7)
O01Y 0.045(10) 0.036(9) 0.052(10) 0.015(8) -0.003(8) -0.024(8)
O3aa 0.032(9) 0.039(9) 0.034(9) 0.005(7) -0.005(7) -0.018(7)
O4aa 0.050(11) 0.028(9) 0.086(13) 0.008(8) 0.008(9) -0.022(8)
O5aa 0.048(10) 0.040(10) 0.069(11) 0.009(8) -0.015(8) -0.028(9)
O6aa 0.046(10) 0.068(11) 0.046(10) -0.012(8) 0.010(8) -0.033(10)
O7aa 0.056(11) 0.092(13) 0.049(10) -0.027(9) 0.016(8) -0.060(10)
O18 0.035(9) 0.048(10) 0.051(10) 0.020(8) -0.015(7) -0.024(8)
O021 0.055(10) 0.036(9) 0.027(8) -0.002(7) 0.001(7) -0.034(8)
O022 0.039(10) 0.082(13) 0.066(12) 0.034(10) -0.014(8) -0.033(10)
O023 0.046(9) 0.042(9) 0.032(8) -0.007(7) -0.007(7) -0.033(8)
O033 0.066(11) 0.039(9) 0.033(9) 0.000(7) -0.001(8) -0.026(9)
N03B 0.046(12) 0.032(11) 0.026(11) 0.007(8) -0.004(9) -0.015(9)
N03S 0.063(15) 0.046(13) 0.043(12) 0.001(10) -0.005(11) -0.039(12)
C0aa 0.044(7) 0.050(7) 0.036(6) -0.006(6) -0.004(6) -0.027(6)
C04B 0.033(6) 0.046(7) 0.055(7) -0.003(5) -0.003(6) -0.027(6)
C04C 0.035(7) 0.050(8) 0.063(8) -0.004(6) -0.005(6) -0.028(6)
C04S 0.040(8) 0.045(9) 0.044(9) -0.001(8) 0.001(6) -0.026(7)
C05H 0.039(7) 0.040(7) 0.041(8) 0.000(6) 0.004(6) -0.023(6)
C05I 0.035(7) 0.047(7) 0.053(8) -0.001(6) -0.002(6) -0.026(6)
C05J 0.041(7) 0.045(7) 0.040(7) -0.003(6) 0.003(6) -0.019(6)
C05Q 0.043(8) 0.048(8) 0.038(6) 0.002(6) -0.003(6) -0.036(6)
C06E 0.037(8) 0.043(8) 0.055(9) -0.003(6) -0.003(7) -0.026(7)
C06G 0.037(7) 0.056(8) 0.064(8) -0.004(6) -0.006(6) -0.023(6)
C06L 0.046(9) 0.057(9) 0.036(9) 0.002(7) 0.004(7) -0.034(7)
C06W 0.052(9) 0.049(9) 0.039(8) 0.003(7) -0.007(7) -0.033(8)
C06X 0.049(7) 0.053(7) 0.035(6) -0.007(6) -0.004(6) -0.027(6)
C06Z 0.040(7) 0.054(8) 0.061(8) 0.002(6) -0.006(6) -0.020(6)
C7aa 0.037(7) 0.048(7) 0.034(6) -0.004(6) -0.005(6) -0.026(6)
C07M 0.048(8) 0.054(8) 0.037(7) 0.001(6) -0.003(6) -0.035(6)
C07O 0.046(8) 0.046(8) 0.038(7) 0.002(7) -0.004(6) -0.035(7)
C07P 0.040(7) 0.051(8) 0.056(8) 0.002(6) -0.004(6) -0.022(6)
C8aa 0.039(7) 0.048(7) 0.035(6) -0.004(5) -0.003(6) -0.025(6)
C08D 0.041(12) 0.067(13) 0.052(12) 0.008(9) -0.012(9) -0.022(10)
C08H 0.045(9) 0.044(9) 0.051(9) 0.005(8) 0.006(8) -0.026(7)
C08M 0.048(8) 0.059(8) 0.038(7) 0.001(6) 0.000(6) -0.033(7)
C046 0.040(8) 0.044(8) 0.040(8) -0.004(7) 0.003(6) -0.023(6)
C051 0.040(12) 0.065(13) 0.050(12) 0.008(9) -0.013(9) -0.025(10)
C059 0.042(7) 0.050(7) 0.035(6) -0.002(6) -0.001(6) -0.028(6)
C066 0.044(11) 0.057(12) 0.051(12) 0.000(10) 0.013(9) -0.029(9)
C067 0.039(8) 0.049(8) 0.035(7) -0.004(7) -0.005(7) -0.027(7)
C074 0.043(8) 0.042(8) 0.046(8) 0.003(6) 0.003(6) -0.023(6)
C075 0.049(7) 0.053(7) 0.032(6) -0.003(6) -0.002(6) -0.024(6)
C086 0.048(11) 0.059(12) 0.053(12) 0.001(10) 0.009(10) -0.023(9)
Cu0C 0.0393(17) 0.0336(16) 0.0324(16) 0.0002(12) -0.0025(12) -0.0203(14)
Cu06 0.0418(17) 0.0371(16) 0.0309(16) -0.0008(12) 0.0005(12) -0.0230(14)
Cl0D 0.081(5) 0.088(6) 0.068(5) -0.009(4) -0.004(4) -0.036(5)
Cl0K 0.114(6) 0.042(4) 0.076(5) 0.023(4) -0.011(4) -0.043(4)
Cl0S 0.087(6) 0.043(4) 0.153(8) 0.020(4) -0.031(5) -0.037(4)
Cl0Z 0.055(5) 0.100(6) 0.075(5) 0.031(4) -0.018(4) -0.034(4)
Cl1C 0.053(5) 0.077(5) 0.141(8) 0.002(5) -0.008(5) -0.034(4)
Cl16 0.090(6) 0.071(5) 0.071(5) 0.002(4) 0.033(4) -0.011(4)
O01H 0.037(9) 0.049(9) 0.027(8) 0.003(7) 0.002(6) -0.026(8)
O01S 0.093(13) 0.046(10) 0.047(10) 0.012(8) -0.021(9) -0.049(10)
O01V 0.083(13) 0.035(10) 0.069(12) 0.008(8) 0.018(10) -0.036(10)
O01X 0.053(10) 0.023(8) 0.047(9) 0.003(7) 0.001(7) -0.026(8)
O02B 0.042(10) 0.039(9) 0.067(11) 0.005(8) -0.004(8) -0.027(8)
O02C 0.030(9) 0.049(10) 0.041(9) 0.003(7) -0.005(7) -0.025(8)
O02J 0.061(11) 0.046(10) 0.046(10) 0.004(8) -0.010(8) -0.030(9)
O02M 0.079(12) 0.040(10) 0.055(10) 0.001(8) 0.009(8) -0.051(9)
O02U 0.041(10) 0.052(10) 0.040(10) 0.015(8) -0.005(8) -0.017(9)
O16 0.037(9) 0.041(9) 0.046(9) 0.007(7) 0.009(7) -0.025(8)
O020 0.076(12) 0.065(11) 0.023(9) 0.004(7) 0.000(8) -0.051(10)
O029 0.019(9) 0.053(11) 0.079(12) 0.009(9) 0.000(8) -0.019(8)
N02N 0.049(12) 0.046(13) 0.037(11) 0.008(9) -0.003(9) -0.039(11)
N031 0.044(11) 0.043(11) 0.016(10) -0.008(8) -0.005(8) -0.021(10)
C3aa 0.049(8) 0.040(7) 0.065(9) 0.003(7) -0.003(6) -0.019(6)
C03V 0.044(7) 0.037(7) 0.061(8) 0.005(6) -0.006(6) -0.020(6)
C04A 0.050(8) 0.043(7) 0.030(6) -0.002(5) 0.005(6) -0.028(6)
C4aa 0.045(7) 0.035(7) 0.063(8) 0.006(6) -0.008(6) -0.021(6)
C04G 0.043(8) 0.038(8) 0.064(9) 0.005(7) -0.007(7) -0.021(7)
C04N 0.054(8) 0.039(7) 0.070(9) 0.001(7) -0.005(7) -0.017(6)
C04R 0.061(9) 0.032(9) 0.033(8) -0.004(7) 0.008(7) -0.026(7)
C04Y 0.048(7) 0.034(7) 0.036(6) 0.007(6) -0.008(6) -0.024(6)
C5aa 0.043(9) 0.035(8) 0.048(9) 0.003(6) -0.005(7) -0.030(7)
C05S 0.050(7) 0.036(6) 0.038(6) 0.007(6) -0.007(5) -0.026(6)
C06A 0.049(7) 0.043(7) 0.037(7) 0.007(6) -0.005(6) -0.022(6)
C06C 0.048(7) 0.038(7) 0.038(7) 0.009(6) -0.005(6) -0.024(6)
C06J 0.041(7) 0.038(7) 0.039(7) 0.008(5) -0.006(6) -0.027(6)
C06M 0.049(13) 0.046(12) 0.075(14) -0.007(10) 0.001(9) -0.019(10)
C06N 0.067(13) 0.041(11) 0.059(12) 0.007(10) -0.004(11) -0.034(9)
C06U 0.051(8) 0.037(8) 0.040(7) 0.006(7) -0.006(7) -0.028(7)
C06Y 0.054(8) 0.041(7) 0.031(6) -0.004(6) 0.005(6) -0.027(6)
C07C 0.046(7) 0.040(7) 0.037(7) 0.008(6) -0.006(6) -0.026(6)
C07H 0.050(8) 0.046(8) 0.029(6) 0.000(6) 0.005(7) -0.033(7)
C07T 0.056(9) 0.048(9) 0.030(7) -0.002(7) 0.006(7) -0.034(8)
C07U 0.049(7) 0.039(7) 0.040(6) 0.007(6) -0.006(6) -0.028(6)
C08O 0.073(13) 0.042(11) 0.059(12) 0.008(10) -0.005(11) -0.029(9)
C050 0.042(8) 0.036(7) 0.042(8) 0.005(6) -0.008(6) -0.027(6)
C058 0.053(8) 0.034(7) 0.071(8) 0.005(7) -0.008(6) -0.021(6)
C061 0.053(9) 0.044(9) 0.043(9) 0.014(8) 0.003(8) -0.028(7)
C063 0.051(13) 0.048(12) 0.073(14) -0.008(10) 0.003(9) -0.016(11)
C073 0.062(8) 0.034(8) 0.031(7) -0.004(6) 0.007(6) -0.027(6)
C079 0.050(8) 0.044(8) 0.040(8) 0.008(6) -0.004(6) -0.025(7)
C080 0.057(8) 0.035(7) 0.074(9) 0.003(7) -0.008(7) -0.019(6)
C089 0.050(7) 0.042(7) 0.039(6) 0.004(6) -0.007(6) -0.025(6)
Cu01 0.0301(16) 0.0340(16) 0.0332(16) 0.0007(12) -0.0009(12) -0.0115(13)
Cu04 0.0302(15) 0.0392(16) 0.0312(16) -0.0001(12) -0.0014(12) -0.0125(13)
Cl0E 0.072(5) 0.050(4) 0.069(5) 0.022(4) -0.011(4) -0.007(4)
Cl0L 0.064(5) 0.046(4) 0.143(8) 0.017(4) 0.005(5) -0.015(4)
Cl0Q 0.081(5) 0.097(6) 0.066(5) 0.029(4) -0.016(4) -0.060(5)
Cl0W 0.141(8) 0.076(5) 0.074(5) 0.000(4) -0.039(5) -0.064(5)
Cl0X 0.093(6) 0.099(6) 0.060(5) -0.006(4) 0.008(4) -0.052(5)
Cl0Y 0.056(5) 0.075(5) 0.139(8) 0.004(5) 0.005(4) -0.040(4)
O0aa 0.027(9) 0.031(9) 0.092(12) 0.010(8) -0.005(8) -0.018(8)
O1aa 0.037(10) 0.057(11) 0.047(11) 0.013(8) -0.002(8) -0.008(9)
O01J 0.015(8) 0.036(9) 0.032(8) 0.004(7) -0.009(6) 0.001(7)
O01L 0.026(9) 0.036(9) 0.053(10) 0.009(8) -0.016(7) -0.002(7)
O01P 0.027(9) 0.035(9) 0.034(9) -0.003(7) 0.003(7) -0.005(7)
O01Q 0.033(9) 0.039(9) 0.034(9) -0.004(7) 0.010(7) -0.019(7)
O01R 0.047(11) 0.069(11) 0.036(10) 0.009(8) -0.009(7) -0.037(9)
O2aa 0.041(10) 0.053(11) 0.044(10) 0.018(8) 0.002(8) -0.005(9)
O02I 0.017(8) 0.056(11) 0.085(12) 0.020(9) -0.016(8) -0.018(8)
O02L 0.025(8) 0.048(10) 0.042(9) -0.015(7) -0.012(7) -0.005(8)
O15 0.061(12) 0.033(10) 0.072(13) -0.001(8) -0.034(9) -0.003(9)
O028 0.030(9) 0.053(10) 0.030(9) 0.011(7) -0.009(7) -0.011(8)
N03L 0.025(11) 0.032(11) 0.050(12) -0.004(9) 0.001(9) -0.009(9)
N032 0.018(10) 0.044(11) 0.024(11) -0.009(8) 0.000(8) -0.005(9)
C03X 0.032(8) 0.042(8) 0.038(8) 0.005(6) -0.001(6) -0.017(6)
C04F 0.039(7) 0.034(7) 0.052(8) -0.007(6) 0.006(6) -0.018(6)
C04H 0.033(7) 0.045(7) 0.031(7) 0.009(6) -0.003(6) -0.021(6)
C04I 0.040(7) 0.043(7) 0.036(6) 0.005(6) -0.003(5) -0.016(6)
C04J 0.044(7) 0.047(7) 0.035(6) 0.005(6) -0.002(6) -0.015(6)
C04O 0.030(9) 0.045(9) 0.044(9) 0.001(7) 0.000(7) -0.018(7)
C04U 0.035(7) 0.056(9) 0.037(9) 0.008(8) -0.010(7) -0.019(7)
C04W 0.035(7) 0.042(7) 0.033(7) 0.009(6) -0.003(6) -0.018(6)
C04X 0.045(7) 0.035(7) 0.054(8) -0.011(6) 0.005(6) -0.017(6)
C05D 0.040(7) 0.041(7) 0.035(6) 0.004(6) 0.001(6) -0.017(6)
C05M 0.036(7) 0.036(6) 0.055(7) -0.006(6) 0.006(6) -0.014(6)
C05T 0.033(7) 0.051(8) 0.035(7) 0.006(6) -0.006(6) -0.021(6)
C05Y 0.041(8) 0.046(8) 0.035(7) 0.003(7) -0.002(6) -0.012(7)
C06I 0.032(8) 0.037(8) 0.058(9) -0.003(7) 0.003(7) -0.014(7)
C06P 0.038(7) 0.034(7) 0.037(6) 0.002(6) -0.004(6) -0.020(6)
C06S 0.048(7) 0.037(7) 0.060(8) -0.010(6) 0.013(7) -0.008(6)
C07D 0.067(14) 0.032(10) 0.060(13) 0.010(10) -0.009(10) -0.002(10)
C07G 0.038(7) 0.035(7) 0.037(7) 0.001(6) -0.004(5) -0.021(6)
C07I 0.042(7) 0.039(7) 0.060(8) -0.008(6) 0.009(6) -0.009(6)
C07L 0.051(7) 0.036(7) 0.058(8) -0.011(6) 0.011(7) -0.013(6)
C07V 0.041(7) 0.035(8) 0.037(7) 0.001(6) -0.007(6) -0.015(7)
C08F 0.061(13) 0.050(13) 0.053(12) -0.001(10) -0.013(10) -0.026(11)
C08I 0.062(14) 0.032(10) 0.060(13) 0.009(10) -0.009(11) -0.004(10)
C08L 0.063(13) 0.051(13) 0.055(13) 0.001(10) -0.010(10) -0.024(11)
C043 0.041(7) 0.047(7) 0.037(6) 0.006(6) 0.002(5) -0.018(6)
C048 0.040(7) 0.044(7) 0.034(6) 0.006(6) 0.000(5) -0.017(6)
C054 0.043(7) 0.049(7) 0.036(6) 0.005(6) 0.003(6) -0.016(6)
C057 0.036(8) 0.036(8) 0.037(6) 0.001(6) -0.002(6) -0.022(6)
C072 0.038(8) 0.038(9) 0.037(9) 0.000(8) -0.011(7) -0.010(8)
C084 0.042(9) 0.047(9) 0.039(8) -0.002(7) -0.004(7) -0.018(8)
Cu1 0.0372(16) 0.0299(15) 0.0344(16) 0.0024(12) -0.0037(12) -0.0112(13)
Cu2 0.0421(17) 0.0270(15) 0.0325(16) 0.0036(12) -0.0047(12) -0.0134(13)
Cl1 0.053(4) 0.076(5) 0.073(5) -0.008(4) 0.017(4) -0.013(4)
Cl6 0.102(6) 0.086(5) 0.065(5) 0.013(4) -0.010(4) -0.051(5)
Cl4 0.038(4) 0.064(5) 0.150(8) 0.010(5) 0.011(4) -0.013(4)
Cl3 0.100(6) 0.085(5) 0.064(5) -0.008(4) 0.023(4) -0.062(5)
Cl5 0.080(6) 0.061(5) 0.142(8) 0.002(5) 0.002(5) -0.047(4)
Cl2 0.070(5) 0.132(7) 0.073(5) -0.029(5) -0.008(4) -0.054(5)
O1 0.033(9) 0.026(9) 0.072(12) -0.004(8) -0.007(8) -0.006(8)
O2 0.054(10) 0.024(8) 0.026(8) -0.001(6) 0.003(7) -0.021(8)
O3 0.041(9) 0.021(8) 0.041(9) 0.000(6) 0.007(7) -0.015(7)
O4 0.040(9) 0.024(8) 0.037(9) 0.001(7) -0.009(7) -0.015(7)
O5 0.036(11) 0.068(13) 0.072(13) -0.029(10) -0.013(9) 0.001(9)
O6 0.044(10) 0.032(9) 0.047(10) 0.013(7) -0.003(8) -0.009(8)
O7 0.057(10) 0.022(8) 0.026(9) 0.000(6) -0.004(7) -0.011(7)
O8 0.056(11) 0.033(9) 0.039(10) 0.015(7) 0.008(8) 0.001(8)
O9 0.080(12) 0.061(12) 0.037(10) -0.008(8) 0.023(9) -0.047(10)
O10 0.041(9) 0.030(9) 0.054(10) -0.015(7) 0.002(8) -0.020(8)
O11 0.038(10) 0.026(9) 0.083(12) 0.002(8) 0.000(8) -0.014(8)
O12 0.037(10) 0.026(8) 0.088(12) -0.010(8) 0.007(8) -0.022(8)
N1 0.045(13) 0.019(10) 0.054(13) 0.012(9) -0.005(10) -0.006(10)
N2 0.041(11) 0.049(12) 0.021(10) 0.009(9) -0.013(8) -0.024(10)
C1 0.053(7) 0.040(7) 0.037(7) 0.002(6) 0.000(6) -0.019(6)
C2 0.055(7) 0.039(7) 0.041(6) 0.005(6) 0.000(7) -0.021(6)
C3 0.048(7) 0.038(7) 0.037(7) 0.000(5) 0.000(6) -0.021(6)
C4 0.051(7) 0.037(7) 0.042(6) 0.003(6) -0.001(6) -0.024(6)
C5 0.044(7) 0.036(7) 0.036(6) 0.003(6) -0.002(6) -0.020(6)
C6 0.046(7) 0.038(6) 0.039(6) 0.002(5) -0.002(6) -0.022(6)
C7 0.048(8) 0.036(8) 0.042(7) 0.001(6) -0.004(8) -0.021(7)
C8 0.048(9) 0.037(9) 0.039(8) 0.003(7) -0.010(7) -0.013(7)
C9 0.039(8) 0.035(8) 0.036(7) 0.002(6) -0.009(6) -0.016(7)
C10 0.036(7) 0.038(7) 0.036(6) 0.004(6) -0.006(6) -0.015(6)
C11 0.034(7) 0.042(7) 0.035(6) 0.002(5) -0.006(6) -0.015(6)
C12 0.032(8) 0.045(7) 0.035(7) 0.001(6) -0.005(6) -0.014(7)
C13 0.029(9) 0.043(8) 0.036(9) -0.004(7) -0.006(7) -0.014(7)
C14 0.063(12) 0.046(12) 0.052(12) 0.002(10) -0.003(10) -0.030(11)
C15 0.063(12) 0.048(12) 0.054(12) 0.001(9) -0.006(10) -0.032(11)
C16 0.049(8) 0.038(7) 0.052(8) 0.007(6) -0.005(6) -0.021(6)
C17 0.048(8) 0.046(7) 0.056(8) 0.003(7) -0.010(7) -0.017(6)
C18 0.052(8) 0.050(7) 0.061(9) 0.004(7) -0.011(7) -0.014(7)
C19 0.054(8) 0.048(7) 0.064(9) 0.008(7) -0.010(7) -0.013(6)
C20 0.054(8) 0.045(7) 0.062(8) 0.006(7) -0.008(7) -0.013(6)
C21 0.052(7) 0.039(7) 0.055(8) 0.004(6) -0.005(6) -0.017(6)
C22 0.052(9) 0.035(8) 0.056(9) 0.004(7) -0.002(7) -0.019(7)
C23 0.044(9) 0.031(8) 0.045(9) -0.001(7) -0.003(7) -0.012(7)
C24 0.040(8) 0.033(8) 0.041(8) -0.001(6) 0.000(6) -0.014(6)
C25 0.041(7) 0.035(7) 0.037(7) -0.004(6) 0.002(5) -0.015(6)
C26 0.039(7) 0.038(7) 0.038(7) -0.004(6) 0.001(6) -0.016(6)
C27 0.044(8) 0.042(7) 0.042(8) -0.007(7) -0.002(6) -0.018(6)
C28 0.046(9) 0.040(8) 0.043(9) -0.011(8) -0.001(8) -0.019(7)
C29 0.059(13) 0.048(12) 0.067(13) 0.002(10) -0.003(10) -0.032(11)
C30 0.058(13) 0.048(12) 0.068(13) 0.002(10) -0.002(10) -0.030(10)
Cu05 0.0331(16) 0.0415(17) 0.0335(16) 0.0028(13) 0.0009(12) -0.0153(14)
Cu09 0.0323(16) 0.0409(17) 0.0354(16) 0.0024(13) -0.0018(12) -0.0172(14)
Cl0H 0.074(5) 0.112(6) 0.067(5) -0.008(4) -0.013(4) -0.065(5)
Cl1A 0.071(5) 0.080(6) 0.150(8) -0.020(5) 0.002(5) -0.047(5)
Cl12 0.084(6) 0.066(5) 0.070(5) -0.012(4) -0.014(4) -0.023(4)
Cl13 0.102(6) 0.084(6) 0.071(5) 0.000(4) 0.008(4) -0.044(5)
Cl14 0.061(5) 0.049(5) 0.145(8) 0.000(5) -0.001(5) -0.013(4)
Cl17 0.127(7) 0.095(6) 0.076(5) 0.035(4) -0.038(5) -0.073(6)
O01I 0.030(8) 0.040(9) 0.026(8) -0.004(7) 0.007(6) -0.013(7)
O01M 0.028(9) 0.034(10) 0.095(13) -0.006(9) -0.017(8) -0.008(8)
O01T 0.035(9) 0.070(11) 0.032(9) 0.006(8) -0.012(7) -0.024(9)
O02D 0.022(9) 0.040(10) 0.084(12) 0.012(9) -0.006(8) -0.011(8)
O02E 0.030(9) 0.041(9) 0.033(9) 0.006(7) -0.009(7) -0.016(7)
O02F 0.077(13) 0.104(15) 0.069(13) 0.037(11) -0.034(10) -0.078(12)
O02G 0.012(8) 0.056(10) 0.039(9) -0.003(7) -0.002(6) -0.008(7)
O02H 0.040(10) 0.072(12) 0.047(10) -0.010(9) 0.000(8) -0.031(9)
O8aa 0.049(11) 0.089(13) 0.039(10) -0.015(9) 0.004(8) -0.036(10)
O17 0.027(9) 0.048(10) 0.062(11) 0.019(8) -0.007(7) -0.019(8)
O024 0.022(8) 0.046(10) 0.064(11) 0.018(8) -0.020(7) -0.016(8)
O025 0.052(11) 0.059(11) 0.033(10) -0.003(8) 0.000(8) -0.023(9)
N03O 0.032(11) 0.026(11) 0.058(13) 0.009(9) -0.002(9) -0.003(9)
N03Y 0.048(12) 0.042(12) 0.026(11) 0.001(9) 0.003(9) -0.020(10)
C03Z 0.036(7) 0.051(8) 0.032(6) 0.006(6) -0.004(5) -0.026(7)
C04E 0.047(9) 0.055(9) 0.058(9) -0.002(7) 0.000(8) -0.022(7)
C04M 0.047(7) 0.055(7) 0.058(8) -0.003(6) 0.000(6) -0.025(6)
C04V 0.041(7) 0.035(7) 0.031(7) -0.012(6) -0.002(6) -0.015(6)
C05A 0.051(8) 0.042(7) 0.031(6) 0.001(6) -0.003(6) -0.026(6)
C05C 0.043(8) 0.035(7) 0.035(8) -0.006(6) -0.005(6) -0.013(7)
C05E 0.050(12) 0.078(14) 0.031(10) -0.007(10) -0.002(9) -0.038(11)
C05K 0.041(7) 0.034(7) 0.029(7) -0.010(6) -0.005(6) -0.016(6)
C05N 0.048(7) 0.055(8) 0.055(8) -0.001(6) 0.002(7) -0.026(6)
C6aa 0.039(9) 0.041(9) 0.039(9) -0.004(7) 0.002(7) -0.011(7)
C06F 0.047(12) 0.054(13) 0.062(13) -0.003(9) 0.003(10) -0.021(11)
C06H 0.041(8) 0.055(9) 0.033(9) 0.009(8) -0.001(7) -0.024(8)
C06O 0.055(8) 0.046(7) 0.037(6) 0.000(6) -0.002(6) -0.024(6)
C06T 0.050(7) 0.064(8) 0.066(9) 0.000(7) 0.006(7) -0.028(7)
C07K 0.039(9) 0.055(9) 0.033(7) 0.004(8) -0.004(7) -0.021(8)
C07R 0.054(12) 0.078(14) 0.035(11) -0.005(10) -0.002(9) -0.038(11)
C07X 0.049(7) 0.057(8) 0.060(8) 0.002(6) 0.004(7) -0.027(6)
C07Y 0.054(7) 0.041(7) 0.038(6) 0.001(6) -0.004(6) -0.024(6)
C07Z 0.054(8) 0.046(7) 0.039(6) 0.003(6) -0.002(6) -0.024(6)
C08A 0.040(8) 0.038(7) 0.035(7) -0.007(6) 0.000(6) -0.016(7)
C08B 0.049(12) 0.057(13) 0.063(13) -0.005(9) 0.004(10) -0.018(11)
C038 0.042(8) 0.036(9) 0.040(9) -0.002(8) -0.007(7) -0.012(7)
C041 0.052(7) 0.038(7) 0.032(6) 0.004(6) -0.002(6) -0.026(6)
C047 0.041(8) 0.057(8) 0.034(7) 0.009(7) 0.000(6) -0.022(7)
C056 0.056(8) 0.047(8) 0.033(6) 0.000(6) -0.002(6) -0.023(6)
C060 0.035(8) 0.052(8) 0.032(6) 0.005(7) -0.004(6) -0.024(7)
C070 0.049(7) 0.060(8) 0.065(8) -0.002(6) 0.003(7) -0.027(6)
C076 0.051(8) 0.062(8) 0.065(9) 0.002(7) 0.007(7) -0.028(6)
C085 0.055(9) 0.044(8) 0.040(7) 0.001(7) -0.004(7) -0.020(7)
C087 0.041(7) 0.058(8) 0.033(7) 0.009(6) 0.001(5) -0.020(7)

loop_
_atom_type_symbol
_atom_type_description
_atom_type_scat_dispersion_real
_atom_type_scat_dispersion_imag
_atom_type_scat_source
C C 0.0033 0.0016 'International Tables Vol C Tables 4.2.6.8 and 6.1.1.4'
H H 0.0000 0.0000 'International Tables Vol C Tables 4.2.6.8 and 6.1.1.4'
Cl Cl 0.1484 0.1585 'International Tables Vol C Tables 4.2.6.8 and 6.1.1.4'
Cu Cu 0.3201 1.2651 'International Tables Vol C Tables 4.2.6.8 and 6.1.1.4'
N N 0.0061 0.0033 'International Tables Vol C Tables 4.2.6.8 and 6.1.1.4'
O O 0.0106 0.0060 'International Tables Vol C Tables 4.2.6.8 and 6.1.1.4'

loop_
_geom_angle_atom_site_label_1
_geom_angle_atom_site_label_2
_geom_angle_atom_site_label_3
_geom_angle
_geom_angle_site_symmetry_1
_geom_angle_site_symmetry_3
O01F Cu0A Cu03 44.9(3) . .
O01W Cu0A Cu03 44.7(4) . .
O01W Cu0A O01F 80.0(5) . .
O19 Cu0A Cu03 131.5(5) . .
O19 Cu0A O01F 173.3(6) . .
O19 Cu0A O01W 100.3(6) . .
O19 Cu0A N03N 93.7(7) . .
N03N Cu0A Cu03 122.9(5) . .
N03N Cu0A O01F 85.9(6) . .
N03N Cu0A O01W 165.9(6) . .
O01F Cu03 Cu0A 45.0(4) . .
O01W Cu03 Cu0A 43.9(4) . .
O01W Cu03 O01F 79.4(5) . .
O02A Cu03 Cu0A 133.3(4) . .
O02A Cu03 O01F 101.0(5) . .
O02A Cu03 O01W 174.5(6) . .
O02A Cu03 N03C 94.4(6) . .
N03C Cu03 Cu0A 121.4(5) . .
N03C Cu03 O01F 164.5(6) . .
N03C Cu03 O01W 85.1(6) . .
C08K O0ba C05V 109.5(17) . .
Cu03 O01F Cu0A 90.1(5) . .
C062 O01F Cu0A 113.3(12) . .
C062 O01F Cu03 133.3(12) . .
C07S O01O C07W 107.1(16) . .
C07S O01U C05Z 109.0(16) . .
Cu0A O01W Cu03 91.4(5) . .
C065 O01W Cu0A 130.5(12) . .
C065 O01W Cu03 113.6(11) . .
C05V O01Z C04Q 110.6(16) . .
C07F O02A Cu03 127.4(13) . .
C082 O02T H02T 109.5 . .
C08K O9aa C07N 108.6(17) . .
C04P O19 Cu0A 125.4(13) . .
C05Z O20 C055 111.2(15) . .
C069 O030 H030 109.5 . .
C05G N03C Cu03 126.0(14) . .
C05G N03C C077 119.6(17) . .
C077 N03C Cu03 113.9(13) . .
C05L N03N Cu0A 127.4(16) . .
C05L N03N C05U 122.8(18) . .
C05U N03N Cu0A 109.8(13) . .
C04Z C04L C04P 115(2) . .
C04Z C04L C05L 120(2) . .
C05L C04L C04P 125(2) . .
O19 C04P C04L 122(2) . .
O19 C04P C083 117(2) . .
C083 C04P C04L 121(2) . .
O01Z C04Q H04Q 107.5 . .
O01Z C04Q C062 109.8(17) . .
O01Z C04Q C069 104.9(16) . .
C062 C04Q H04Q 107.5 . .
C062 C04Q C069 119.2(17) . .
C069 C04Q H04Q 107.5 . .
C04L C04Z H04Z 118.1 . .
C088 C04Z C04L 124(2) . .
C088 C04Z H04Z 118.1 . .
N03C C05G H05G 118.5 . .
N03C C05G C06K 123(2) . .
C06K C05G H05G 118.5 . .
N03N C05L C04L 126(2) . .
N03N C05L H05L 117.2 . .
C04L C05L H05L 117.2 . .
C07F C05P H05P 119.5 . .
C08E C05P H05P 119.5 . .
C08E C05P C07F 121(2) . .
N03N C05U H05B 109.4 . .
N03N C05U H05D 109.4 . .
N03N C05U C062 111.2(17) . .
H05B C05U H05D 108.0 . .
C062 C05U H05B 109.4 . .
C062 C05U H05D 109.4 . .
O0ba C05V H05V 112.5 . .
O0ba C05V C07N 102.4(19) . .
O01Z C05V O0ba 111.0(18) . .
O01Z C05V H05V 112.5 . .
O01Z C05V C07N 105.2(17) . .
C07N C05V H05V 112.5 . .
O01U C05Z H05Z 110.6 . .
O01U C05Z C07W 104.7(17) . .
O20 C05Z O01U 113.6(17) . .
O20 C05Z H05Z 110.6 . .
O20 C05Z C07W 106.5(16) . .
C07W C05Z H05Z 110.6 . .
C05G C06K C07F 124(2) . .
C05G C06K C068 118(2) . .
C068 C06K C07F 117(2) . .
O02A C07F C05P 119.6(19) . .
O02A C07F C06K 123.0(19) . .
C05P C07F C06K 117.4(19) . .
C083 C07J H07K 119.3 . .
C083 C07J C088 121(2) . .
C088 C07J H07K 119.3 . .
O9aa C07N C05V 102.0(16) . .
O9aa C07N H07P 112.7 . .
O9aa C07N C069 111.4(18) . .
C05V C07N H07P 112.7 . .
C069 C07N C05V 104.7(19) . .
C069 C07N H07P 112.7 . .
O01O C07S O01U 106.8(18) . .
O01O C07S H07S 110.7 . .
O01O C07S C081 108.0(19) . .
O01U C07S H07S 110.7 . .
O01U C07S C081 109.7(19) . .
C081 C07S H07S 110.7 . .
O01O C07W C05Z 103.6(16) . .
O01O C07W H07$ 113.1 . .
O01O C07W C082 109.7(18) . .
C05Z C07W H07$ 113.1 . .
C082 C07W C05Z 103.4(17) . .
C082 C07W H07$ 113.1 . .
C05P C08E H08E 119.2 . .
C08G C08E C05P 122(2) . .
C08G C08E H08E 119.2 . .
C08E C08G H08G 120.1 . .
C08E C08G C068 120(2) . .
C068 C08G H08G 120.1 . .
O0ba C08K H08K 110.1 . .
O0ba C08K C08N 110.6(19) . .
O9aa C08K O0ba 105.5(18) . .
O9aa C08K H08K 110.1 . .
O9aa C08K C08N 110(2) . .
C08N C08K H08K 110.1 . .
Cl0N C08N Cl0U 110.4(13) . .
Cl18 C08N Cl0N 111.1(14) . .
Cl18 C08N Cl0U 109.6(13) . .
C08K C08N Cl0N 110.5(17) . .
C08K C08N Cl0U 108.1(17) . .
C08K C08N Cl18 107.0(17) . .
O20 C055 H055 107.6 . .
O20 C055 C065 112.2(16) . .
O20 C055 C082 103.4(16) . .
C065 C055 H055 107.6 . .
C082 C055 H055 107.6 . .
C082 C055 C065 117.8(17) . .
O01F C062 C04Q 111.3(18) . .
O01F C062 C05U 107.1(17) . .
O01F C062 H062 108.9 . .
C04Q C062 C05U 111.6(18) . .
C04Q C062 H062 108.9 . .
C05U C062 H062 108.9 . .
O01W C065 C055 114.5(18) . .
O01W C065 H065 108.7 . .
O01W C065 C077 109.1(16) . .
C055 C065 H065 108.7 . .
C055 C065 C077 106.9(16) . .
C077 C065 H065 108.7 . .
C06K C068 H068 118.6 . .
C08G C068 C06K 123(2) . .
C08G C068 H068 118.6 . .
O030 C069 C04Q 110.5(18) . .
O030 C069 C07N 105.6(17) . .
O030 C069 H069 112.4 . .
C04Q C069 H069 112.4 . .
C07N C069 C04Q 103.1(17) . .
C07N C069 H069 112.4 . .
N03C C077 C065 106.3(16) . .
N03C C077 H07A 110.5 . .
N03C C077 H07B 110.5 . .
C065 C077 H07A 110.5 . .
C065 C077 H07B 110.5 . .
H07A C077 H07B 108.7 . .
Cl0R C081 Cl0G 110.8(13) . .
Cl10 C081 Cl0G 111.0(14) . .
Cl10 C081 Cl0R 110.0(14) . .
C07S C081 Cl0G 106.3(17) . .
C07S C081 Cl0R 108.1(17) . .
C07S C081 Cl10 110.5(17) . .
O02T C082 C07W 104.8(17) . .
O02T C082 C055 113.2(18) . .
O02T C082 H082 110.9 . .
C07W C082 H082 110.9 . .
C055 C082 C07W 105.7(17) . .
C055 C082 H082 110.9 . .
C04P C083 H083 120.8 . .
C07J C083 C04P 118(2) . .
C07J C083 H083 120.8 . .
C04Z C088 C07J 120(2) . .
C04Z C088 H088 120.1 . .
C07J C088 H088 120.1 . .
O01N Cu0B Cu02 44.9(4) . .
O01N Cu0B O023 79.1(5) . .
O3aa Cu0B Cu02 133.1(4) . .
O3aa Cu0B O01N 101.8(6) . .
O3aa Cu0B O023 174.2(6) . .
O3aa Cu0B N03B 93.6(6) . .
O023 Cu0B Cu02 44.4(4) . .
N03B Cu0B Cu02 121.1(5) . .
N03B Cu0B O01N 164.4(6) . .
N03B Cu0B O023 85.3(6) . .
O01N Cu02 Cu0B 44.8(4) . .
O18 Cu02 Cu0B 132.1(5) . .
O18 Cu02 O01N 173.4(6) . .
O18 Cu02 O023 101.1(6) . .
O18 Cu02 N03S 93.8(7) . .
O023 Cu02 Cu0B 45.3(4) . .
O023 Cu02 O01N 79.8(5) . .
N03S Cu02 Cu0B 122.0(6) . .
N03S Cu02 O01N 85.2(7) . .
N03S Cu02 O023 165.0(7) . .
Cu0B O01N Cu02 90.3(5) . .
C046 O01N Cu0B 132.4(12) . .
C046 O01N Cu02 113.1(11) . .
C08H O01Y C05J 108.7(15) . .
C7aa O3aa Cu0B 127.2(13) . .
C08H O4aa C051 109.0(17) . .
C051 O5aa C074 106.4(16) . .
C066 O6aa C08M 107.2(16) . .
C06L O7aa C066 108.6(16) . .
C05I O18 Cu02 127.9(13) . .
C06L O021 C05Q 109.7(15) . .
C07M O022 H022 109.5 . .
Cu02 O023 Cu0B 90.3(6) . .
C07O O023 Cu0B 112.2(11) . .
C07O O023 Cu02 129.5(12) . .
C05H O033 H033 109.5 . .
C06W N03B Cu0B 113.2(13) . .
C067 N03B Cu0B 126.2(15) . .
C067 N03B C06W 120.5(18) . .
C04S N03S Cu02 111.6(15) . .
C06E N03S Cu02 122.7(17) . .
C06E N03S C04S 126(2) . .
C06X C0aa H1 119.3 . .
C06X C0aa C8aa 121(2) . .
C8aa C0aa H1 119.3 . .
C04C C04B C05I 120(2) . .
C04C C04B C06E 120(2) . .
C05I C04B C06E 121(2) . .
C04B C04C H04C 120.3 . .
C06G C04C C04B 119(2) . .
C06G C04C H04C 120.3 . .
N03S C04S H04L 109.3 . .
N03S C04S H04M 109.3 . .
N03S C04S C046 111.8(18) . .
H04L C04S H04M 107.9 . .
C046 C04S H04L 109.3 . .
C046 C04S H04M 109.3 . .
O033 C05H H05H 112.0 . .
O033 C05H C05J 112.3(18) . .
O033 C05H C074 104.6(17) . .
C05J C05H H05H 112.0 . .
C074 C05H H05H 112.0 . .
C074 C05H C05J 103.5(17) . .
O18 C05I C04B 122(2) . .
O18 C05I C07P 121(2) . .
C07P C05I C04B 117(2) . .
O01Y C05J C05H 105.0(16) . .
O01Y C05J H05J 107.8 . .
O01Y C05J C046 108.9(17) . .
C05H C05J H05J 107.8 . .
C046 C05J C05H 119.0(19) . .
C046 C05J H05J 107.8 . .
O021 C05Q H05Q 108.8 . .
O021 C05Q C07M 103.6(16) . .
O021 C05Q C07O 107.8(16) . .
C07M C05Q H05Q 108.8 . .
C07M C05Q C07O 118.5(18) . .
C07O C05Q H05Q 108.8 . .
N03S C06E C04B 131(2) . .
N03S C06E H06E 114.4 . .
C04B C06E H06E 114.4 . .
C04C C06G H06G 119.0 . .
C06Z C06G C04C 122(2) . .
C06Z C06G H06G 119.0 . .
O7aa C06L H06L 109.9 . .
O7aa C06L C08M 103.5(17) . .
O021 C06L O7aa 114.9(18) . .
O021 C06L H06L 109.9 . .
O021 C06L C08M 108.6(17) . .
C08M C06L H06L 109.9 . .
N03B C06W H06K 109.9 . .
N03B C06W H06M 109.9 . .
N03B C06W C07O 109.0(17) . .
H06K C06W H06M 108.3 . .
C07O C06W H06K 109.9 . .
C07O C06W H06M 109.9 . .
C0aa C06X H06X 120.5 . .
C0aa C06X C075 119(2) . .
C075 C06X H06X 120.5 . .
C06G C06Z H06Z 121.0 . .
C06G C06Z C07P 118(2) . .
C07P C06Z H06Z 121.0 . .
O3aa C7aa C8aa 125.1(19) . .
O3aa C7aa C059 120(2) . .
C8aa C7aa C059 115.2(19) . .
O022 C07M C05Q 112.2(18) . .
O022 C07M H07O 110.4 . .
O022 C07M C08M 110.0(18) . .
C05Q C07M H07O 110.4 . .
C05Q C07M C08M 103.2(17) . .
C08M C07M H07O 110.4 . .
O023 C07O C05Q 109.1(17) . .
O023 C07O C06W 107.5(16) . .
O023 C07O H07Q 109.6 . .
C05Q C07O C06W 111.4(17) . .
C05Q C07O H07Q 109.6 . .
C06W C07O H07Q 109.6 . .
C05I C07P H07R 118.0 . .
C06Z C07P C05I 124(2) . .
C06Z C07P H07R 118.0 . .
C0aa C8aa C067 117(2) . .
C7aa C8aa C0aa 121(2) . .
C7aa C8aa C067 122.1(19) . .
Cl0J C08D Cl0P 110.9(14) . .
Cl0J C08D Cl1B 108.8(13) . .
Cl0P C08D Cl1B 106.5(13) . .
C051 C08D Cl0J 113.9(17) . .
C051 C08D Cl0P 107.5(17) . .
C051 C08D Cl1B 109.0(18) . .
O01Y C08H O4aa 113.3(18) . .
O01Y C08H H08H 110.8 . .
O01Y C08H C074 108.1(17) . .
O4aa C08H H08H 110.8 . .
O4aa C08H C074 102.5(17) . .
C074 C08H H08H 110.8 . .
O6aa C08M C06L 105.8(18) . .
O6aa C08M C07M 111.6(19) . .
O6aa C08M H08M 112.1 . .
C06L C08M C07M 102.6(18) . .
C06L C08M H08M 112.1 . .
C07M C08M H08M 112.1 . .
O01N C046 C04S 107.7(17) . .
O01N C046 C05J 111.3(17) . .
O01N C046 H046 108.4 . .
C04S C046 H046 108.4 . .
C05J C046 C04S 112.7(18) . .
C05J C046 H046 108.4 . .
O4aa C051 C08D 108.5(19) . .
O4aa C051 H051 111.1 . .
O5aa C051 O4aa 105.5(18) . .
O5aa C051 C08D 110(2) . .
O5aa C051 H051 111.1 . .
C08D C051 H051 111.1 . .
C7aa C059 H059 118.5 . .
C075 C059 C7aa 123(2) . .
C075 C059 H059 118.5 . .
O6aa C066 O7aa 106.9(16) . .
O6aa C066 H066 109.6 . .
O6aa C066 C086 110(2) . .
O7aa C066 H066 109.6 . .
O7aa C066 C086 111(2) . .
C086 C066 H066 109.6 . .
N03B C067 C8aa 125(2) . .
N03B C067 H067 117.5 . .
C8aa C067 H067 117.5 . .
O5aa C074 C05H 111.1(17) . .
O5aa C074 C08H 103.5(17) . .
O5aa C074 H074 113.0 . .
C05H C074 C08H 102.5(18) . .
C05H C074 H074 113.0 . .
C08H C074 H074 113.0 . .
C06X C075 H075 119.9 . .
C059 C075 C06X 120(2) . .
C059 C075 H075 119.9 . .
Cl0T C086 Cl11 108.6(14) . .
Cl0V C086 Cl0T 109.4(12) . .
Cl0V C086 Cl11 108.2(14) . .
C066 C086 Cl0T 109.5(17) . .
C066 C086 Cl0V 109.7(18) . .
C066 C086 Cl11 111.3(16) . .
O01H Cu0C Cu06 45.0(4) . .
O01X Cu0C Cu06 44.5(4) . .
O01X Cu0C O01H 80.2(6) . .
O02M Cu0C Cu06 132.0(5) . .
O02M Cu0C O01H 173.3(6) . .
O02M Cu0C O01X 100.8(6) . .
O02M Cu0C N02N 93.4(7) . .
N02N Cu0C Cu06 122.9(5) . .
N02N Cu0C O01H 85.5(7) . .
N02N Cu0C O01X 165.7(7) . .
O01H Cu06 Cu0C 44.3(4) . .
O01X Cu06 Cu0C 43.9(4) . .
O01X Cu06 O01H 79.1(5) . .
O02C Cu06 Cu0C 134.5(4) . .
O02C Cu06 O01H 102.2(5) . .
O02C Cu06 O01X 175.0(6) . .
N031 Cu06 Cu0C 121.5(5) . .
N031 Cu06 O01H 164.4(6) . .
N031 Cu06 O01X 85.3(6) . .
N031 Cu06 O02C 93.2(6) . .
Cu0C O01H Cu06 90.6(5) . .
C050 O01H Cu0C 115.3(12) . .
C050 O01H Cu06 132.9(12) . .
C06N O01S C04R 108.9(16) . .
C06Y O01V H01V 109.5 . .
Cu0C O01X Cu06 91.6(6) . .
C07H O01X Cu0C 131.7(12) . .
C07H O01X Cu06 114.2(12) . .
C063 O02B C079 106.9(17) . .
C04Y O02C Cu06 129.4(13) . .
C06N O02J C073 109.5(16) . .
C03V O02M Cu0C 127.2(14) . .
C07C O02U H02U 109.5 . .
C061 O16 C06J 109.7(15) . .
C04R O020 C04A 110.6(15) . .
C061 O029 C063 108.3(17) . .
C04G N02N Cu0C 126.1(16) . .
C04G N02N C5aa 124.1(18) . .
C5aa N02N Cu0C 109.6(13) . .
C06U N031 Cu06 127.1(15) . .
C06U N031 C07T 120.4(18) . .
C07T N031 Cu06 112.1(12) . .
C03V C3aa H4 118.9 . .
C04N C3aa H4 118.9 . .
C04N C3aa C03V 122(2) . .
O02M C03V C3aa 120(2) . .
O02M C03V C4aa 123(2) . .
C4aa C03V C3aa 116(2) . .
O020 C04A H04A 109.5 . .
C06Y C04A O020 102.0(16) . .
C06Y C04A H04A 109.5 . .
C07H C04A O020 107.5(16) . .
C07H C04A H04A 109.5 . .
C07H C04A C06Y 118.4(18) . .
C03V C4aa C04G 123(2) . .
C058 C4aa C03V 120(2) . .
C058 C4aa C04G 117(2) . .
N02N C04G C4aa 125(2) . .
N02N C04G H04G 117.5 . .
C4aa C04G H04G 117.5 . .
C3aa C04N H04N 120.2 . .
C3aa C04N C080 120(2) . .
C080 C04N H04N 120.2 . .
O01S C04R H04R 111.7 . .
O01S C04R C073 103.7(17) . .
O020 C04R O01S 110.6(17) . .
O020 C04R H04R 111.7 . .
O020 C04R C073 107.1(17) . .
C073 C04R H04R 111.7 . .
O02C C04Y C05S 121.7(19) . .
O02C C04Y C06C 121(2) . .
C06C C04Y C05S 117(2) . .
N02N C5aa H6A 109.3 . .
N02N C5aa H6B 109.3 . .
N02N C5aa C050 111.6(17) . .
H6A C5aa H6B 108.0 . .
C050 C5aa H6A 109.3 . .
C050 C5aa H6B 109.3 . .
C04Y C05S C06U 123.5(19) . .
C07U C05S C04Y 120.0(19) . .
C07U C05S C06U 116(2) . .
C06C C06A H06A 119.2 . .
C089 C06A H06A 119.2 . .
C089 C06A C06C 122(2) . .
C04Y C06C C06A 119(2) . .
C04Y C06C H06C 120.6 . .
C06A C06C H06C 120.6 . .
O16 C06J H06J 108.4 . .
O16 C06J C07C 105.3(16) . .
O16 C06J C050 109.0(16) . .
C07C C06J H06J 108.4 . .
C050 C06J H06J 108.4 . .
C050 C06J C07C 117.0(18) . .
Cl0D C06M Cl0S 111.4(15) . .
Cl0D C06M Cl1C 110.1(14) . .
Cl0S C06M Cl1C 108.7(13) . .
C063 C06M Cl0D 110.8(18) . .
C063 C06M Cl0S 107.3(18) . .
C063 C06M Cl1C 108.4(19) . .
O01S C06N H06N 110.6 . .
O01S C06N C08O 110.9(19) . .
O02J C06N O01S 105.5(17) . .
O02J C06N H06N 110.6 . .
O02J C06N C08O 108.4(19) . .
C08O C06N H06N 110.6 . .
N031 C06U C05S 124(2) . .
N031 C06U H06U 118.2 . .
C05S C06U H06U 118.2 . .
O01V C06Y C04A 115.3(19) . .
O01V C06Y H06Y 109.9 . .
O01V C06Y C073 106.0(17) . .
C04A C06Y H06Y 109.9 . .
C04A C06Y C073 105.7(18) . .
C073 C06Y H06Y 109.9 . .
O02U C07C C06J 113.5(18) . .
O02U C07C H07E 112.1 . .
O02U C07C C079 106.7(17) . .
C06J C07C H07E 112.1 . .
C079 C07C C06J 99.7(17) . .
C079 C07C H07E 112.1 . .
O01X C07H C04A 111.8(17) . .
O01X C07H H07I 108.3 . .
O01X C07H C07T 107.3(16) . .
C04A C07H H07I 108.3 . .
C04A C07H C07T 112.6(17) . .
C07T C07H H07I 108.3 . .
N031 C07T C07H 111.3(17) . .
N031 C07T H07T 109.4 . .
N031 C07T H07U 109.4 . .
C07H C07T H07T 109.4 . .
C07H C07T H07U 109.4 . .
H07T C07T H07U 108.0 . .
C05S C07U H07V 120.1 . .
C089 C07U C05S 120(2) . .
C089 C07U H07V 120.1 . .
Cl0Z C08O Cl0K 109.2(13) . .
Cl16 C08O Cl0K 110.2(14) . .
Cl16 C08O Cl0Z 110.2(15) . .
C06N C08O Cl0K 105.7(17) . .
C06N C08O Cl0Z 109.4(17) . .
C06N C08O Cl16 112.0(17) . .
O01H C050 C5aa 106.2(17) . .
O01H C050 C06J 113.7(17) . .
O01H C050 H050 108.5 . .
C5aa C050 H050 108.5 . .
C06J C050 C5aa 111.4(17) . .
C06J C050 H050 108.5 . .
C4aa C058 H058 118.6 . .
C080 C058 C4aa 123(2) . .
C080 C058 H058 118.6 . .
O16 C061 O029 115.4(19) . .
O16 C061 H061 110.7 . .
O16 C061 C079 105.2(17) . .
O029 C061 H061 110.7 . .
O029 C061 C079 103.8(17) . .
C079 C061 H061 110.7 . .
O02B C063 O029 107.3(18) . .
O02B C063 C06M 111(2) . .
O02B C063 H063 109.5 . .
O029 C063 C06M 110(2) . .
O029 C063 H063 109.5 . .
C06M C063 H063 109.5 . .
O02J C073 C04R 103.8(16) . .
O02J C073 C06Y 110.7(19) . .
O02J C073 H073 112.9 . .
C04R C073 H073 112.9 . .
C06Y C073 C04R 102.9(17) . .
C06Y C073 H073 112.9 . .
O02B C079 C07C 112.9(17) . .
O02B C079 C061 103.2(17) . .
O02B C079 H079 111.4 . .
C07C C079 C061 106.2(18) . .
C07C C079 H079 111.4 . .
C061 C079 H079 111.4 . .
C04N C080 H080 120.2 . .
C058 C080 C04N 120(2) . .
C058 C080 H080 120.2 . .
C06A C089 C07U 122(2) . .
C06A C089 H089 118.8 . .
C07U C089 H089 118.8 . .
O01J Cu01 Cu04 45.5(4) . .
O01P Cu01 Cu04 44.9(4) . .
O01P Cu01 O01J 80.8(5) . .
O01P Cu01 N03L 166.4(7) . .
O02L Cu01 Cu04 132.1(5) . .
O02L Cu01 O01J 173.9(6) . .
O02L Cu01 O01P 100.3(6) . .
O02L Cu01 N03L 93.1(7) . .
N03L Cu01 Cu04 123.0(5) . .
N03L Cu01 O01J 85.6(6) . .
O01J Cu04 Cu01 45.3(4) . .
O01P Cu04 Cu01 43.7(4) . .
O01P Cu04 O01J 79.6(5) . .
O01Q Cu04 Cu01 133.8(4) . .
O01Q Cu04 O01J 101.5(5) . .
O01Q Cu04 O01P 174.0(6) . .
N032 Cu04 Cu01 120.8(5) . .
N032 Cu04 O01J 164.5(6) . .
N032 Cu04 O01P 84.9(6) . .
N032 Cu04 O01Q 93.8(6) . .
C08F O0aa C05T 108.1(16) . .
C08I O1aa C072 107.8(16) . .
Cu01 O01J Cu04 89.3(6) . .
C03X O01J Cu01 112.9(11) . .
C03X O01J Cu04 132.5(12) . .
C04U O01L C04W 107.8(15) . .
Cu01 O01P Cu04 91.4(6) . .
C057 O01P Cu01 132.5(12) . .
C057 O01P Cu04 113.7(11) . .
C05D O01Q Cu04 127.4(14) . .
C04H O01R H01R 109.5 . .
C08I O2aa C07V 104.8(17) . .
C08F O02I C04U 108.0(17) . .
C04F O02L Cu01 127.9(13) . .
C07G O15 H15 109.5 . .
C072 O028 C06P 111.0(15) . .
C04O N03L Cu01 110.8(13) . .
C06I N03L Cu01 126.0(16) . .
C06I N03L C04O 123.1(18) . .
C05Y N032 Cu04 126.2(15) . .
C05Y N032 C084 120.7(18) . .
C084 N032 Cu04 113.0(13) . .
O01J C03X H03X 109.0 . .
O01J C03X C04O 109.0(17) . .
O01J C03X C04W 110.5(17) . .
C04O C03X H03X 109.0 . .
C04W C03X H03X 109.0 . .
C04W C03X C04O 110.2(17) . .
O02L C04F C05M 119.8(19) . .
C04X C04F O02L 120(2) . .
C04X C04F C05M 120(2) . .
O01R C04H H04H 111.9 . .
O01R C04H C04W 112.6(17) . .
O01R C04H C05T 106.8(17) . .
C04W C04H H04H 111.9 . .
C05T C04H H04H 111.9 . .
C05T C04H C04W 101.1(17) . .
C04J C04I H04I 119.7 . .
C04J C04I C05D 121(2) . .
C05D C04I H04I 119.7 . .
C04I C04J H04J 119.4 . .
C054 C04J C04I 121(2) . .
C054 C04J H04J 119.4 . .
N03L C04O C03X 109.6(17) . .
N03L C04O H04B 109.8 . .
N03L C04O H04F 109.8 . .
C03X C04O H04B 109.8 . .
C03X C04O H04F 109.8 . .
H04B C04O H04F 108.2 . .
O01L C04U O02I 112.5(18) . .
O01L C04U H04U 111.1 . .
O01L C04U C05T 107.1(17) . .
O02I C04U H04U 111.1 . .
O02I C04U C05T 103.7(18) . .
C05T C04U H04U 111.1 . .
O01L C04W C03X 108.3(16) . .
O01L C04W C04H 104.6(16) . .
O01L C04W H04W 108.7 . .
C03X C04W H04W 108.7 . .
C04H C04W C03X 117.4(17) . .
C04H C04W H04W 108.7 . .
C04F C04X H04X 119.2 . .
C07L C04X C04F 122(2) . .
C07L C04X H04X 119.2 . .
O01Q C05D C04I 119(2) . .
O01Q C05D C048 123(2) . .
C048 C05D C04I 118(2) . .
C06I C05M C04F 125(2) . .
C06I C05M C07I 119(2) . .
C07I C05M C04F 116(2) . .
O0aa C05T C04U 102.9(16) . .
O0aa C05T H05T 111.6 . .
C04H C05T O0aa 112.8(17) . .
C04H C05T C04U 105.9(19) . .
C04H C05T H05T 111.6 . .
C04U C05T H05T 111.6 . .
N032 C05Y H05Y 118.2 . .
N032 C05Y C048 124(2) . .
C048 C05Y H05Y 118.2 . .
N03L C06I C05M 126(2) . .
N03L C06I H06I 116.9 . .
C05M C06I H06I 116.9 . .
O028 C06P H06P 107.9 . .
O028 C06P C07G 104.3(16) . .
O028 C06P C057 109.8(16) . .
C07G C06P H06P 107.9 . .
C057 C06P H06P 107.9 . .
C057 C06P C07G 118.5(18) . .
C07I C06S H06S 120.0 . .
C07I C06S C07L 120(2) . .
C07L C06S H06S 120.0 . .
Cl0Q C07D Cl0E 110.3(13) . .
Cl0Q C07D Cl0W 110.2(16) . .
Cl0W C07D Cl0E 108.6(13) . .
C08I C07D Cl0E 106.8(19) . .
C08I C07D Cl0Q 110.8(18) . .
C08I C07D Cl0W 110.1(17) . .
O15 C07G C06P 112.2(18) . .
O15 C07G H07H 111.7 . .
O15 C07G C07V 107.2(17) . .
C06P C07G H07H 111.7 . .
C06P C07G C07V 101.7(17) . .
C07V C07G H07H 111.7 . .
C05M C07I H07J 118.8 . .
C06S C07I C05M 122(2) . .
C06S C07I H07J 118.8 . .
C04X C07L C06S 120(2) . .
C04X C07L H07N 119.9 . .
C06S C07L H07N 119.9 . .
O2aa C07V C07G 110.3(18) . .
O2aa C07V H07W 111.5 . .
O2aa C07V C072 106.7(16) . .
C07G C07V H07W 111.5 . .
C072 C07V C07G 105.1(17) . .
C072 C07V H07W 111.5 . .
O0aa C08F O02I 108.2(19) . .
O0aa C08F H08F 108.6 . .
O0aa C08F C08L 112(2) . .
O02I C08F H08F 108.6 . .
O02I C08F C08L 111(2) . .
C08L C08F H08F 108.6 . .
O1aa C08I C07D 111(2) . .
O1aa C08I H08I 110.5 . .
O2aa C08I O1aa 107.6(18) . .
O2aa C08I C07D 106(2) . .
O2aa C08I H08I 110.5 . .
C07D C08I H08I 110.5 . .
Cl0L C08L Cl0Y 106.8(13) . .
Cl0X C08L Cl0L 110.8(14) . .
Cl0X C08L Cl0Y 110.9(14) . .
C08F C08L Cl0L 106.7(18) . .
C08F C08L Cl0X 111.9(18) . .
C08F C08L Cl0Y 109.5(18) . .
C048 C043 H043 119.7 . .
C054 C043 H043 119.7 . .
C054 C043 C048 121(2) . .
C05D C048 C05Y 125(2) . .
C05D C048 C043 120(2) . .
C05Y C048 C043 115(2) . .
C04J C054 H054 120.2 . .
C043 C054 C04J 120(2) . .
C043 C054 H054 120.2 . .
O01P C057 C06P 112.1(16) . .
O01P C057 H057 108.3 . .
O01P C057 C084 107.9(16) . .
C06P C057 H057 108.3 . .
C06P C057 C084 111.8(17) . .
C084 C057 H057 108.3 . .
O1aa C072 C07V 104.1(17) . .
O1aa C072 H072 111.1 . .
O028 C072 O1aa 111.6(17) . .
O028 C072 C07V 107.7(17) . .
O028 C072 H072 111.1 . .
C07V C072 H072 111.1 . .
N032 C084 C057 109.4(17) . .
N032 C084 H08A 109.8 . .
N032 C084 H08B 109.8 . .
C057 C084 H08A 109.8 . .
C057 C084 H08B 109.8 . .
H08A C084 H08B 108.2 . .
O1 Cu1 Cu2 132.0(5) . .
O1 Cu1 O2 173.1(6) . .
O1 Cu1 O3 100.8(6) . .
O1 Cu1 N1 93.7(7) . .
O2 Cu1 Cu2 44.8(4) . .
O2 Cu1 O3 80.1(5) . .
O3 Cu1 Cu2 44.7(4) . .
N1 Cu1 Cu2 122.7(6) . .
N1 Cu1 O2 85.4(7) . .
N1 Cu1 O3 165.4(7) . .
O2 Cu2 Cu1 44.2(4) . .
O3 Cu2 Cu1 44.5(4) . .
O3 Cu2 O2 79.3(5) . .
O4 Cu2 Cu1 133.3(4) . .
O4 Cu2 O2 101.9(5) . .
O4 Cu2 O3 174.0(6) . .
O4 Cu2 N2 93.9(6) . .
N2 Cu2 Cu1 121.2(5) . .
N2 Cu2 O2 164.0(6) . .
N2 Cu2 O3 84.7(6) . .
C16 O1 Cu1 127.6(14) . .
Cu1 O2 Cu2 91.0(5) . .
C24 O2 Cu1 115.6(12) . .
C24 O2 Cu2 131.9(12) . .
Cu1 O3 Cu2 90.8(5) . .
C9 O3 Cu1 130.4(12) . .
C9 O3 Cu2 113.2(11) . .
C5 O4 Cu2 128.2(13) . .
C11 O5 H034 109.5 . .
C14 O6 C12 108.7(16) . .
C13 O7 C10 109.1(15) . .
C14 O8 C13 108.6(16) . .
C26 O9 H03J 109.5 . .
C28 O10 C25 109.8(15) . .
C29 O11 C27 106.7(16) . .
C29 O12 C28 109.7(16) . .
C22 N1 Cu1 125.9(17) . .
C22 N1 C23 122.0(19) . .
C23 N1 Cu1 111.9(13) . .
C7 N2 Cu2 125.9(15) . .
C7 N2 C8 120.8(18) . .
C8 N2 Cu2 113.1(13) . .
C2 C1 H06Q 119.6 . .
C2 C1 C3 121(2) . .
C3 C1 H06Q 119.6 . .
C1 C2 H06R 119.9 . .
C4 C2 C1 120(2) . .
C4 C2 H06R 119.9 . .
C1 C3 H078 119.3 . .
C1 C3 C5 121(2) . .
C5 C3 H078 119.3 . .
C2 C4 H06B 119.4 . .
C2 C4 C6 121(2) . .
C6 C4 H06B 119.4 . .
O4 C5 C3 120.5(19) . .
O4 C5 C6 123.2(19) . .
C6 C5 C3 116.3(19) . .
C4 C6 C5 120(2) . .
C4 C6 C7 117(2) . .
C5 C6 C7 122.7(19) . .
N2 C7 C6 125(2) . .
N2 C7 H06V 117.5 . .
C6 C7 H06V 117.5 . .
N2 C8 H07F 110.0 . .
N2 C8 H07G 110.0 . .
N2 C8 C9 108.6(17) . .
H07F C8 H07G 108.4 . .
C9 C8 H07F 110.0 . .
C9 C8 H07G 110.0 . .
O3 C9 C8 107.6(16) . .
O3 C9 H064 109.4 . .
O3 C9 C10 110.5(17) . .
C8 C9 H064 109.4 . .
C10 C9 C8 110.7(17) . .
C10 C9 H064 109.4 . .
O7 C10 C9 107.9(16) . .
O7 C10 H04D 108.4 . .
O7 C10 C11 105.6(17) . .
C9 C10 H04D 108.4 . .
C11 C10 C9 117.9(18) . .
C11 C10 H04D 108.4 . .
O5 C11 C10 112.9(19) . .
O5 C11 H07D 111.6 . .
O5 C11 C12 106.4(18) . .
C10 C11 H07D 111.6 . .
C10 C11 C12 102.2(17) . .
C12 C11 H07D 111.6 . .
O6 C12 C11 111.3(18) . .
O6 C12 H04K 112.4 . .
O6 C12 C13 103.9(16) . .
C11 C12 H04K 112.4 . .
C11 C12 C13 103.8(17) . .
C13 C12 H04K 112.4 . .
O7 C13 O8 113.0(17) . .
O7 C13 C12 108.3(17) . .
O7 C13 H04T 110.4 . .
O8 C13 C12 104.1(17) . .
O8 C13 H04T 110.4 . .
C12 C13 H04T 110.4 . .
O6 C14 O8 106.9(18) . .
O6 C14 H06D 109.6 . .
O6 C14 C15 111.1(19) . .
O8 C14 H06D 109.6 . .
O8 C14 C15 109.9(19) . .
C15 C14 H06D 109.6 . .
Cl1 C15 Cl3 109.7(13) . .
Cl1 C15 Cl2 110.5(13) . .
Cl2 C15 Cl3 108.0(13) . .
C14 C15 Cl1 109.6(16) . .
C14 C15 Cl3 108.5(17) . .
C14 C15 Cl2 110.5(17) . .
O1 C16 C17 119(2) . .
O1 C16 C21 119(2) . .
C17 C16 C21 121(2) . .
C16 C17 H05X 119.5 . .
C18 C17 C16 121(2) . .
C18 C17 H05X 119.5 . .
C17 C18 H042 120.2 . .
C17 C18 C19 120(3) . .
C19 C18 H042 120.2 . .
C18 C19 H08J 119.2 . .
C20 C19 C18 122(2) . .
C20 C19 H08J 119.2 . .
C19 C20 H071 119.8 . .
C19 C20 C21 120(2) . .
C21 C20 H071 119.8 . .
C16 C21 C20 116(2) . .
C22 C21 C16 127(2) . .
C22 C21 C20 117(2) . .
N1 C22 C21 125(2) . .
N1 C22 H045 117.7 . .
C21 C22 H045 117.7 . .
N1 C23 H3A 109.4 . .
N1 C23 H3B 109.4 . .
N1 C23 C24 111.0(17) . .
H3A C23 H3B 108.0 . .
C24 C23 H3A 109.4 . .
C24 C23 H3B 109.4 . .
O2 C24 C23 105.9(17) . .
O2 C24 H05R 108.9 . .
O2 C24 C25 113.6(18) . .
C23 C24 H05R 108.9 . .
C25 C24 C23 110.4(18) . .
C25 C24 H05R 108.9 . .
O10 C25 C24 110.0(17) . .
O10 C25 H05F 109.0 . .
O10 C25 C26 102.5(16) . .
C24 C25 H05F 109.0 . .
C24 C25 C26 117.1(18) . .
C26 C25 H05F 109.0 . .
O9 C26 C25 113.1(18) . .
O9 C26 H053 111.4 . .
O9 C26 C27 106.4(18) . .
C25 C26 H053 111.4 . .
C27 C26 C25 102.6(18) . .
C27 C26 H053 111.4 . .
O11 C27 H07C 111.6 . .
O11 C27 C28 102.6(17) . .
C26 C27 O11 112.6(18) . .
C26 C27 H07C 111.6 . .
C26 C27 C28 106.3(19) . .
C28 C27 H07C 111.6 . .
O10 C28 O12 112.4(18) . .
O10 C28 C27 105.9(17) . .
O10 C28 H052 111.2 . .
O12 C28 C27 104.7(18) . .
O12 C28 H052 111.2 . .
C27 C28 H052 111.2 . .
O11 C29 H05O 110.5 . .
O11 C29 C30 108(2) . .
O12 C29 O11 106.0(18) . .
O12 C29 H05O 110.5 . .
O12 C29 C30 111(2) . .
C30 C29 H05O 110.5 . .
Cl6 C30 Cl4 112.5(14) . .
Cl6 C30 Cl5 110.0(13) . .
Cl4 C30 Cl5 108.3(13) . .
C29 C30 Cl6 111.7(18) . .
C29 C30 Cl4 108.7(17) . .
C29 C30 Cl5 105.3(17) . .
O01I Cu05 Cu09 133.4(4) . .
O01I Cu05 O02E 100.8(5) . .
O01I Cu05 O02G 175.3(6) . .
O01I Cu05 N03Y 94.8(6) . .
O02E Cu05 Cu09 44.9(4) . .
O02G Cu05 Cu09 44.3(4) . .
O02G Cu05 O02E 79.5(5) . .
N03Y Cu05 Cu09 120.7(5) . .
N03Y Cu05 O02E 164.2(6) . .
N03Y Cu05 O02G 84.7(6) . .
O02E Cu09 Cu05 44.9(4) . .
O02G Cu09 Cu05 44.6(4) . .
O02G Cu09 O02E 79.9(6) . .
O17 Cu09 Cu05 132.3(4) . .
O17 Cu09 O02E 173.2(6) . .
O17 Cu09 O02G 101.4(6) . .
O17 Cu09 N03O 93.8(7) . .
N03O Cu09 Cu05 122.4(6) . .
N03O Cu09 O02E 84.8(7) . .
N03O Cu09 O02G 164.7(7) . .
C041 O01I Cu05 128.3(13) . .
C06F O01M C038 109.5(17) . .
C06H O01T C03Z 108.0(15) . .
C06F O02D C05C 108.0(17) . .
Cu09 O02E Cu05 90.1(5) . .
C08A O02E Cu05 133.0(12) . .
C08A O02E Cu09 113.8(12) . .
C087 O02F H02F 109.5 . .
Cu09 O02G Cu05 91.1(5) . .
C060 O02G Cu05 113.2(11) . .
C060 O02G Cu09 130.6(12) . .
C047 O02H C05E 107.9(16) . .
C06H O8aa C05E 107.2(16) . .
C05N O17 Cu09 128.9(14) . .
C038 O024 C04V 106.9(15) . .
C05K O025 H025 109.5 . .
C04E N03O Cu09 125.2(16) . .
C04E N03O C6aa 120.3(19) . .
C6aa N03O Cu09 114.2(14) . .
C07K N03Y Cu05 112.8(13) . .
C085 N03Y Cu05 126.5(16) . .
C085 N03Y C07K 120.7(19) . .
O01T C03Z H03Z 108.4 . .
O01T C03Z C060 107.3(16) . .
O01T C03Z C087 103.8(17) . .
C060 C03Z H03Z 108.4 . .
C060 C03Z C087 120.0(18) . .
C087 C03Z H03Z 108.4 . .
N03O C04E H04E 117.8 . .
N03O C04E C04M 124(2) . .
C04M C04E H04E 117.8 . .
C04E C04M C05N 125(2) . .
C070 C04M C04E 116(2) . .
C070 C04M C05N 120(2) . .
O024 C04V H04V 108.6 . .
O024 C04V C05K 105.7(16) . .
O024 C04V C08A 109.5(17) . .
C05K C04V H04V 108.6 . .
C08A C04V H04V 108.6 . .
C08A C04V C05K 115.5(17) . .
C041 C05A H05A 119.9 . .
C041 C05A C056 120(2) . .
C056 C05A H05A 119.9 . .
O02D C05C H05C 112.0 . .
O02D C05C C05K 113.5(18) . .
O02D C05C C038 102.1(16) . .
C05K C05C H05C 112.0 . .
C05K C05C C038 104.4(18) . .
C038 C05C H05C 112.0 . .
O02H C05E O8aa 106.0(17) . .
O02H C05E H05E 110.6 . .
O02H C05E C07R 109(2) . .
O8aa C05E H05E 110.6 . .
O8aa C05E C07R 109.6(18) . .
C07R C05E H05E 110.6 . .
O025 C05K C04V 112.0(17) . .
O025 C05K C05C 107.8(17) . .
O025 C05K H05K 111.8 . .
C04V C05K H05K 111.8 . .
C05C C05K C04V 101.3(17) . .
C05C C05K H05K 111.8 . .
O17 C05N C04M 121(2) . .
O17 C05N C07X 121(2) . .
C07X C05N C04M 118(2) . .
N03O C6aa H7A 110.3 . .
N03O C6aa H7B 110.3 . .
N03O C6aa C08A 107.3(17) . .
H7A C6aa H7B 108.5 . .
C08A C6aa H7A 110.3 . .
C08A C6aa H7B 110.3 . .
O01M C06F O02D 108.3(19) . .
O01M C06F H06F 108.1 . .
O01M C06F C08B 113(2) . .
O02D C06F H06F 108.1 . .
O02D C06F C08B 111(2) . .
C08B C06F H06F 108.1 . .
O01T C06H O8aa 113.2(18) . .
O01T C06H H06H 110.0 . .
O01T C06H C047 107.7(18) . .
O8aa C06H H06H 110.0 . .
O8aa C06H C047 105.6(19) . .
C047 C06H H06H 110.0 . .
C07Z C06O H06O 119.3 . .
C056 C06O H06O 119.3 . .
C056 C06O C07Z 121(2) . .
C070 C06T H06T 119.4 . .
C070 C06T C076 121(2) . .
C076 C06T H06T 119.4 . .
N03Y C07K H07L 109.7 . .
N03Y C07K H07M 109.7 . .
N03Y C07K C060 109.8(17) . .
H07L C07K H07M 108.2 . .
C060 C07K H07L 109.7 . .
C060 C07K H07M 109.7 . .
Cl12 C07R Cl0H 108.8(12) . .
Cl12 C07R Cl17 109.9(14) . .
Cl17 C07R Cl0H 110.6(13) . .
C05E C07R Cl0H 107.4(17) . .
C05E C07R Cl12 108.7(16) . .
C05E C07R Cl17 111.3(16) . .
C05N C07X H07X 117.9 . .
C05N C07X C076 124(3) . .
C076 C07X H07X 117.9 . .
C07Z C07Y C041 121(2) . .
C07Z C07Y C085 114(2) . .
C041 C07Y C085 125(2) . .
C06O C07Z C07Y 119(2) . .
C06O C07Z H07Z 120.6 . .
C07Y C07Z H07Z 120.6 . .
O02E C08A C04V 112.8(18) . .
O02E C08A C6aa 109.4(17) . .
O02E C08A H08C 108.7 . .
C04V C08A C6aa 108.5(17) . .
C04V C08A H08C 108.7 . .
C6aa C08A H08C 108.7 . .
Cl13 C08B Cl1A 109.0(14) . .
Cl13 C08B Cl14 109.4(13) . .
Cl14 C08B Cl1A 107.2(14) . .
C06F C08B Cl1A 110.8(18) . .
C06F C08B Cl13 110.3(19) . .
C06F C08B Cl14 110.0(19) . .
O01M C038 C05C 102.9(17) . .
O01M C038 H038 110.8 . .
O024 C038 O01M 113.0(18) . .
O024 C038 C05C 108.1(17) . .
O024 C038 H038 110.8 . .
C05C C038 H038 110.8 . .
O01I C041 C05A 122(2) . .
O01I C041 C07Y 122.0(19) . .
C05A C041 C07Y 116(2) . .
O02H C047 C06H 105.6(18) . .
O02H C047 H047 111.0 . .
O02H C047 C087 111.9(19) . .
C06H C047 H047 111.0 . .
C06H C047 C087 106.2(18) . .
C087 C047 H047 111.0 . .
C05A C056 H056 118.7 . .
C06O C056 C05A 123(2) . .
C06O C056 H056 118.7 . .
O02G C060 C03Z 110.9(17) . .
O02G C060 C07K 107.4(16) . .
O02G C060 H060 108.5 . .
C03Z C060 C07K 112.9(17) . .
C03Z C060 H060 108.5 . .
C07K C060 H060 108.5 . .
C04M C070 H070 119.5 . .
C06T C070 C04M 121(3) . .
C06T C070 H070 119.5 . .
C06T C076 H076 121.9 . .
C07X C076 C06T 116(2) . .
C07X C076 H076 121.9 . .
N03Y C085 C07Y 123(2) . .
N03Y C085 H085 118.6 . .
C07Y C085 H085 118.6 . .
O02F C087 C03Z 112.5(19) . .
O02F C087 C047 109.4(19) . .
O02F C087 H087 110.8 . .
C03Z C087 C047 102.2(18) . .
C03Z C087 H087 110.8 . .
C047 C087 H087 110.8 . .

loop_
_geom_bond_atom_site_label_1
_geom_bond_atom_site_label_2
_geom_bond_distance
_geom_bond_site_symmetry_2
Cu0A O01F 1.948(13) .
Cu0A O01W 1.914(12) .
Cu0A O19 1.882(14) .
Cu0A N03N 1.901(16) .
Cu03 Cu0A 2.757(3) .
Cu03 O01F 1.946(12) .
Cu03 O01W 1.940(13) .
Cu03 O02A 1.874(14) .
Cu03 N03C 1.888(16) .
Cl0G C081 1.76(2) .
Cl0N C08N 1.75(3) .
Cl0R C081 1.73(3) .
Cl0U C08N 1.76(2) .
Cl10 C081 1.74(3) .
Cl18 C08N 1.74(2) .
O0ba C05V 1.45(3) .
O0ba C08K 1.41(3) .
O01F C062 1.42(2) .
O01O C07S 1.40(3) .
O01O C07W 1.44(2) .
O01U C05Z 1.41(2) .
O01U C07S 1.42(3) .
O01W C065 1.36(2) .
O01Z C04Q 1.46(2) .
O01Z C05V 1.42(3) .
O02A C07F 1.32(2) .
O02T H02T 0.8200 .
O02T C082 1.43(3) .
O9aa C07N 1.42(3) .
O9aa C08K 1.38(3) .
O19 C04P 1.38(2) .
O20 C05Z 1.36(2) .
O20 C055 1.44(2) .
O030 H030 0.8200 .
O030 C069 1.43(2) .
N03C C05G 1.35(3) .
N03C C077 1.44(2) .
N03N C05L 1.26(2) .
N03N C05U 1.46(3) .
C04L C04P 1.41(3) .
C04L C04Z 1.40(3) .
C04L C05L 1.39(3) .
C04P C083 1.41(3) .
C04Q H04Q 0.9800 .
C04Q C062 1.47(3) .
C04Q C069 1.52(3) .
C04Z H04Z 0.9300 .
C04Z C088 1.33(3) .
C05G H05G 0.9300 .
C05G C06K 1.38(3) .
C05L H05L 0.9300 .
C05P H05P 0.9300 .
C05P C07F 1.41(3) .
C05P C08E 1.40(3) .
C05U H05B 0.9700 .
C05U H05D 0.9700 .
C05U C062 1.52(3) .
C05V H05V 0.9800 .
C05V C07N 1.57(3) .
C05Z H05Z 0.9800 .
C05Z C07W 1.55(3) .
C06K C07F 1.45(3) .
C07J H07K 0.9300 .
C07J C083 1.35(3) .
C07J C088 1.38(3) .
C07N H07P 0.9800 .
C07S H07S 0.9800 .
C07S C081 1.56(3) .
C07W H07$ 0.9800 .
C07W C082 1.49(3) .
C08E H08E 0.9300 .
C08E C08G 1.33(3) .
C08G H08G 0.9300 .
C08K H08K 0.9800 .
C08K C08N 1.54(3) .
C055 H055 0.9800 .
C055 C065 1.51(3) .
C055 C082 1.48(3) .
C062 H062 0.9800 .
C065 H065 0.9800 .
C065 C077 1.59(3) .
C068 C06K 1.40(3) .
C068 C08G 1.38(3) .
C068 H068 0.9300 .
C069 C07N 1.49(3) .
C069 H069 0.9800 .
C077 H07A 0.9700 .
C077 H07B 0.9700 .
C082 H082 0.9800 .
C083 H083 0.9300 .
C088 H088 0.9300 .
Cu0B O01N 1.945(12) .
Cu0B O3aa 1.887(13) .
Cu0B O023 1.960(13) .
Cu0B N03B 1.900(17) .
Cu02 Cu0B 2.760(4) .
Cu02 O01N 1.947(12) .
Cu02 O18 1.882(13) .
Cu02 O023 1.931(13) .
Cu02 N03S 1.909(18) .
Cl0J C08D 1.76(2) .
Cl0P C08D 1.76(2) .
Cl0T C086 1.78(2) .
Cl0V C086 1.75(3) .
Cl1B C08D 1.77(3) .
Cl11 C086 1.78(2) .
O01N C046 1.41(2) .
O01Y C05J 1.46(2) .
O01Y C08H 1.41(3) .
O3aa C7aa 1.30(2) .
O4aa C08H 1.43(3) .
O4aa C051 1.44(3) .
O5aa C051 1.39(3) .
O5aa C074 1.42(3) .
O6aa C08M 1.39(3) .
O6aa C066 1.38(3) .
O7aa C06L 1.41(3) .
O7aa C066 1.43(3) .
O18 C05I 1.33(2) .
O021 C05Q 1.44(2) .
O021 C06L 1.35(2) .
O022 H022 0.8200 .
O022 C07M 1.39(3) .
O023 C07O 1.45(2) .
O033 H033 0.8200 .
O033 C05H 1.42(2) .
N03B C06W 1.45(2) .
N03B C067 1.30(2) .
N03S C04S 1.41(3) .
N03S C06E 1.23(3) .
C0aa H1 0.9300 .
C0aa C06X 1.35(3) .
C0aa C8aa 1.41(3) .
C04B C04C 1.41(3) .
C04B C05I 1.39(3) .
C04B C06E 1.44(3) .
C04C H04C 0.9300 .
C04C C06G 1.37(3) .
C04S H04L 0.9700 .
C04S H04M 0.9700 .
C05H H05H 0.9800 .
C05H C05J 1.52(3) .
C05H C074 1.50(3) .
C05I C07P 1.37(3) .
C05J H05J 0.9800 .
C05Q H05Q 0.9800 .
C05Q C07M 1.49(3) .
C05Q C07O 1.50(3) .
C06E H06E 0.9300 .
C06G H06G 0.9300 .
C06G C06Z 1.34(3) .
C06L H06L 0.9800 .
C06L C08M 1.53(3) .
C06W H06K 0.9700 .
C06W H06M 0.9700 .
C06W C07O 1.54(3) .
C06X H06X 0.9300 .
C06X C075 1.39(3) .
C06Z H06Z 0.9300 .
C06Z C07P 1.37(3) .
C7aa C8aa 1.40(3) .
C07M H07O 0.9800 .
C07M C08M 1.52(3) .
C07O H07Q 0.9800 .
C07P H07R 0.9300 .
C08H H08H 0.9800 .
C08M H08M 0.9800 .
C046 C04S 1.53(3) .
C046 C05J 1.46(3) .
C046 H046 0.9800 .
C051 C08D 1.51(3) .
C051 H051 0.9800 .
C059 C7aa 1.42(3) .
C059 H059 0.9300 .
C059 C075 1.36(3) .
C066 H066 0.9800 .
C066 C086 1.47(3) .
C067 C8aa 1.44(3) .
C067 H067 0.9300 .
C074 C08H 1.56(3) .
C074 H074 0.9800 .
C075 H075 0.9300 .
Cu0C O01H 1.928(13) .
Cu0C O01X 1.914(13) .
Cu0C O02M 1.882(15) .
Cu0C N02N 1.917(16) .
Cu06 Cu0C 2.759(3) .
Cu06 O01H 1.953(13) .
Cu06 O01X 1.934(14) .
Cu06 O02C 1.883(14) .
Cu06 N031 1.876(17) .
Cl0D C06M 1.74(3) .
Cl0K C08O 1.78(2) .
Cl0S C06M 1.74(3) .
Cl0Z C08O 1.75(3) .
Cl1C C06M 1.77(3) .
Cl16 C08O 1.74(3) .
O01H C050 1.40(2) .
O01S C04R 1.45(3) .
O01S C06N 1.42(3) .
O01V H01V 0.8200 .
O01V C06Y 1.41(2) .
O01X C07H 1.41(2) .
O02B C063 1.37(3) .
O02B C079 1.43(2) .
O02C C04Y 1.30(2) .
O02J C06N 1.41(3) .
O02J C073 1.42(2) .
O02M C03V 1.31(2) .
O02U H02U 0.8200 .
O02U C07C 1.42(2) .
O16 C06J 1.44(2) .
O16 C061 1.38(3) .
O020 C04A 1.49(2) .
O020 C04R 1.36(2) .
O029 C061 1.43(3) .
O029 C063 1.43(3) .
N02N C04G 1.28(3) .
N02N C5aa 1.45(3) .
N031 C06U 1.30(2) .
N031 C07T 1.45(2) .
C3aa H4 0.9300 .
C3aa C03V 1.41(3) .
C3aa C04N 1.36(3) .
C04A H04A 0.9800 .
C04A C06Y 1.48(3) .
C04A C07H 1.48(3) .
C4aa C03V 1.41(3) .
C4aa C04G 1.43(3) .
C4aa C058 1.39(3) .
C04G H04G 0.9300 .
C04N H04N 0.9300 .
C04N C080 1.41(3) .
C04R H04R 0.9800 .
C04R C073 1.56(3) .
C04Y C05S 1.42(3) .
C04Y C06C 1.41(3) .
C5aa H6A 0.9700 .
C5aa H6B 0.9700 .
C5aa C050 1.54(3) .
C05S C06U 1.45(3) .
C05S C07U 1.42(3) .
C06A H06A 0.9300 .
C06A C06C 1.42(3) .
C06A C089 1.32(3) .
C06C H06C 0.9300 .
C06J H06J 0.9800 .
C06J C07C 1.51(3) .
C06N H06N 0.9800 .
C06N C08O 1.51(3) .
C06U H06U 0.9300 .
C06Y H06Y 0.9800 .
C06Y C073 1.50(3) .
C07C H07E 0.9800 .
C07H H07I 0.9800 .
C07H C07T 1.51(3) .
C07T H07T 0.9700 .
C07T H07U 0.9700 .
C07U H07V 0.9300 .
C07U C089 1.33(3) .
C050 C06J 1.49(3) .
C050 H050 0.9800 .
C058 H058 0.9300 .
C058 C080 1.31(3) .
C061 H061 0.9800 .
C061 C079 1.54(3) .
C063 C06M 1.53(4) .
C063 H063 0.9800 .
C073 H073 0.9800 .
C079 C07C 1.47(3) .
C079 H079 0.9800 .
C080 H080 0.9300 .
C089 H089 0.9300 .
Cu01 Cu04 2.755(3) .
Cu01 O01J 1.957(13) .
Cu01 O01P 1.905(13) .
Cu01 O02L 1.882(14) .
Cu01 N03L 1.917(17) .
Cu04 O01J 1.964(13) .
Cu04 O01P 1.946(13) .
Cu04 O01Q 1.889(13) .
Cu04 N032 1.889(16) .
Cl0E C07D 1.78(3) .
Cl0L C08L 1.77(3) .
Cl0Q C07D 1.71(3) .
Cl0W C07D 1.77(3) .
Cl0X C08L 1.73(3) .
Cl0Y C08L 1.77(3) .
O0aa C05T 1.43(2) .
O0aa C08F 1.34(3) .
O1aa C08I 1.44(3) .
O1aa C072 1.42(3) .
O01J C03X 1.39(2) .
O01L C04U 1.40(3) .
O01L C04W 1.46(2) .
O01P C057 1.43(2) .
O01Q C05D 1.30(2) .
O01R H01R 0.8200 .
O01R C04H 1.42(2) .
O2aa C07V 1.43(2) .
O2aa C08I 1.40(3) .
O02I C04U 1.45(3) .
O02I C08F 1.40(3) .
O02L C04F 1.35(2) .
O15 H15 0.8200 .
O15 C07G 1.39(2) .
O028 C06P 1.45(2) .
O028 C072 1.35(2) .
N03L C04O 1.46(3) .
N03L C06I 1.26(2) .
N032 C05Y 1.29(3) .
N032 C084 1.45(3) .
C03X H03X 0.9800 .
C03X C04O 1.54(3) .
C03X C04W 1.53(3) .
C04F C04X 1.36(3) .
C04F C05M 1.43(3) .
C04H H04H 0.9800 .
C04H C04W 1.52(3) .
C04H C05T 1.45(3) .
C04I H04I 0.9300 .
C04I C04J 1.40(3) .
C04I C05D 1.42(3) .
C04J H04J 0.9300 .
C04J C054 1.37(3) .
C04O H04B 0.9700 .
C04O H04F 0.9700 .
C04U H04U 0.9800 .
C04U C05T 1.52(3) .
C04W H04W 0.9800 .
C04X H04X 0.9300 .
C04X C07L 1.36(3) .
C05M C06I 1.40(3) .
C05M C07I 1.41(3) .
C05T H05T 0.9800 .
C05Y H05Y 0.9300 .
C06I H06I 0.9300 .
C06P H06P 0.9800 .
C06P C07G 1.52(3) .
C06S H06S 0.9300 .
C06S C07I 1.34(3) .
C06S C07L 1.37(3) .
C07D C08I 1.53(3) .
C07G H07H 0.9800 .
C07G C07V 1.53(3) .
C07I H07J 0.9300 .
C07L H07N 0.9300 .
C07V H07W 0.9800 .
C08F H08F 0.9800 .
C08F C08L 1.51(3) .
C08I H08I 0.9800 .
C043 H043 0.9300 .
C043 C048 1.45(3) .
C043 C054 1.36(3) .
C048 C05D 1.39(3) .
C048 C05Y 1.43(3) .
C054 H054 0.9300 .
C057 C06P 1.47(3) .
C057 H057 0.9800 .
C057 C084 1.53(3) .
C072 C07V 1.52(3) .
C072 H072 0.9800 .
C084 H08A 0.9700 .
C084 H08B 0.9700 .
Cu1 Cu2 2.761(3) .
Cu1 O1 1.893(15) .
Cu1 O2 1.924(14) .
Cu1 O3 1.934(13) .
Cu1 N1 1.895(17) .
Cu2 O2 1.947(12) .
Cu2 O3 1.942(14) .
Cu2 O4 1.871(13) .
Cu2 N2 1.899(17) .
Cl1 C15 1.75(2) .
Cl6 C30 1.73(3) .
Cl4 C30 1.73(3) .
Cl3 C15 1.77(2) .
Cl5 C30 1.79(2) .
Cl2 C15 1.76(2) .
O1 C16 1.35(3) .
O2 C24 1.40(2) .
O3 C9 1.43(2) .
O4 C5 1.32(2) .
O5 H034 0.8200 .
O5 C11 1.38(3) .
O6 C12 1.41(2) .
O6 C14 1.38(3) .
O7 C10 1.44(2) .
O7 C13 1.35(2) .
O8 C13 1.43(2) .
O8 C14 1.42(3) .
O9 H03J 0.8200 .
O9 C26 1.41(2) .
O10 C25 1.46(2) .
O10 C28 1.40(3) .
O11 C27 1.47(3) .
O11 C29 1.41(3) .
O12 C28 1.44(3) .
O12 C29 1.41(3) .
N1 C22 1.30(3) .
N1 C23 1.43(3) .
N2 C7 1.30(2) .
N2 C8 1.45(3) .
C1 H06Q 0.9300 .
C1 C2 1.37(3) .
C1 C3 1.37(3) .
C2 H06R 0.9300 .
C3 H078 0.9300 .
C4 C2 1.35(3) .
C4 H06B 0.9300 .
C5 C3 1.42(3) .
C5 C6 1.42(3) .
C6 C4 1.40(3) .
C6 C7 1.43(3) .
C7 H06V 0.9300 .
C8 H07F 0.9700 .
C8 H07G 0.9700 .
C9 C8 1.53(3) .
C9 H064 0.9800 .
C10 C9 1.51(3) .
C10 H04D 0.9800 .
C10 C11 1.50(3) .
C11 H07D 0.9800 .
C12 C11 1.51(3) .
C12 H04K 0.9800 .
C12 C13 1.55(3) .
C13 H04T 0.9800 .
C14 H06D 0.9800 .
C14 C15 1.51(3) .
C16 C17 1.37(3) .
C16 C21 1.42(3) .
C17 H05X 0.9300 .
C18 C17 1.36(3) .
C18 H042 0.9300 .
C18 C19 1.38(3) .
C19 H08J 0.9300 .
C20 C19 1.36(3) .
C20 H071 0.9300 .
C21 C20 1.44(3) .
C21 C22 1.38(3) .
C22 H045 0.9300 .
C23 H3A 0.9700 .
C23 H3B 0.9700 .
C23 C24 1.57(3) .
C24 H05R 0.9800 .
C25 C24 1.46(3) .
C25 H05F 0.9800 .
C26 C25 1.54(3) .
C26 H053 0.9800 .
C26 C27 1.44(3) .
C27 H07C 0.9800 .
C28 C27 1.53(3) .
C28 H052 0.9800 .
C29 H05O 0.9800 .
C29 C30 1.53(3) .
Cu05 Cu09 2.762(4) .
Cu05 O01I 1.887(13) .
Cu05 O02E 1.951(13) .
Cu05 O02G 1.941(14) .
Cu05 N03Y 1.904(18) .
Cu09 O02E 1.950(13) .
Cu09 O02G 1.929(13) .
Cu09 O17 1.872(14) .
Cu09 N03O 1.883(17) .
Cl0H C07R 1.78(2) .
Cl1A C08B 1.76(3) .
Cl12 C07R 1.75(2) .
Cl13 C08B 1.76(3) .
Cl14 C08B 1.76(3) .
Cl17 C07R 1.74(2) .
O01I C041 1.30(2) .
O01M C06F 1.36(3) .
O01M C038 1.44(3) .
O01T C03Z 1.48(2) .
O01T C06H 1.37(2) .
O02D C05C 1.40(2) .
O02D C06F 1.40(3) .
O02E C08A 1.39(2) .
O02F H02F 0.8200 .
O02F C087 1.42(3) .
O02G C060 1.43(2) .
O02H C05E 1.39(3) .
O02H C047 1.40(3) .
O8aa C05E 1.43(3) .
O8aa C06H 1.42(3) .
O17 C05N 1.32(3) .
O024 C04V 1.47(2) .
O024 C038 1.37(3) .
O025 H025 0.8200 .
O025 C05K 1.43(2) .
N03O C04E 1.35(3) .
N03O C6aa 1.46(3) .
N03Y C07K 1.43(3) .
N03Y C085 1.31(3) .
C03Z H03Z 0.9800 .
C03Z C060 1.49(3) .
C03Z C087 1.48(3) .
C04E H04E 0.9300 .
C04E C04M 1.40(3) .
C04M C05N 1.43(3) .
C04M C070 1.36(3) .
C04V H04V 0.9800 .
C04V C05K 1.53(3) .
C04V C08A 1.53(3) .
C05A H05A 0.9300 .
C05C H05C 0.9800 .
C05C C05K 1.44(3) .
C05E H05E 0.9800 .
C05E C07R 1.52(3) .
C05K H05K 0.9800 .
C05N C07X 1.36(3) .
C6aa H7A 0.9700 .
C6aa H7B 0.9700 .
C6aa C08A 1.56(3) .
C06F H06F 0.9800 .
C06F C08B 1.50(3) .
C06H H06H 0.9800 .
C06O H06O 0.9300 .
C06O C07Z 1.35(3) .
C06T H06T 0.9300 .
C06T C070 1.36(3) .
C06T C076 1.42(3) .
C07K H07L 0.9700 .
C07K H07M 0.9700 .
C07X H07X 0.9300 .
C07Y C07Z 1.42(3) .
C07Y C085 1.46(3) .
C07Z H07Z 0.9300 .
C08A H08C 0.9800 .
C038 C05C 1.57(3) .
C038 H038 0.9800 .
C041 C05A 1.40(3) .
C041 C07Y 1.44(3) .
C047 C06H 1.49(3) .
C047 H047 0.9800 .
C047 C087 1.50(3) .
C056 C05A 1.41(3) .
C056 C06O 1.32(3) .
C056 H056 0.9300 .
C060 C07K 1.53(3) .
C060 H060 0.9800 .
C070 H070 0.9300 .
C076 C07X 1.38(3) .
C076 H076 0.9300 .
C085 H085 0.9300 .
C087 H087 0.9800 .
